data_7700820
loop_
_publ_author_name
'Vit\'orica-Yrez\'abal, I\~nigo J'
'Sava, Daniel Florin'
'Reta, Daniel'
'Timco, Grigore A.'
'Winpenny, Richard E. P.'

_publ_section_title
;
 Reversible uptake of sulfur-containing gases by single crystals of a
 Cr<sub>8</sub> metallacrown.
;
_journal_issue 35
_journal_name_full 'Dalton transactions (Cambridge, England : 2003)'
_journal_page_first 13184
_journal_page_last 13189
_journal_paper_doi 10.1039/c9dt02378j
_journal_volume 48
_journal_year 2019
_chemical_formula_moiety 'C80 H144 Cr8 F8 O32, O1.69 S0.84'
_chemical_formula_sum 'C80 H144 Cr8 F8 O33.69 S0.84'
_chemical_formula_weight 2239.91
_space_group_crystal_system monoclinic
_space_group_IT_number 15
_space_group_name_Hall '-I 2ya'
_space_group_name_H-M_alt 'I 1 2/a 1'
_symmetry_space_group_name_Hall '-I 2ya'
_symmetry_space_group_name_H-M 'I 1 2/a 1'
_atom_sites_solution_hydrogens geom
_audit_creation_date 2018-11-05
_audit_creation_method
;
Olex2 1.2
(compiled 2018.05.29 svn.r3508 for OlexSys, GUI svn.r5506)
;
_audit_update_record
;
2019-06-04 deposited with the CCDC.    2019-08-06 downloaded from the CCDC.
;
_cell_angle_alpha 90
_cell_angle_beta 111.360(4)
_cell_angle_gamma 90
_cell_formula_units_Z 8
_cell_length_a 34.7957(14)
_cell_length_b 16.4957(3)
_cell_length_c 44.1262(15)
_cell_measurement_reflns_used 17794
_cell_measurement_temperature 150.01(10)
_cell_measurement_theta_max 27.4780
_cell_measurement_theta_min 1.5550
_cell_volume 23587.8(15)
_computing_cell_refinement 'CrysAlisPro 1.171.40.20a (Rigaku OD, 2018)'
_computing_data_collection 'CrysAlisPro 1.171.40.20a (Rigaku OD, 2018)'
_computing_data_reduction 'CrysAlisPro 1.171.40.20a (Rigaku OD, 2018)'
_computing_molecular_graphics 'Olex2 (Dolomanov et al., 2009)'
_computing_publication_material 'Olex2 (Dolomanov et al., 2009)'
_computing_structure_refinement 'ShelXL (Sheldrick, 2015)'
_diffrn_ambient_environment N~2~
_diffrn_ambient_temperature 150.01(10)
_diffrn_detector 'CCD plate'
_diffrn_measured_fraction_theta_full 1.000
_diffrn_measured_fraction_theta_max 0.842
_diffrn_measurement_details
;
List of Runs (angles in degrees, time in seconds):

  # Type    Start    End  Width  t~exp~   \w     \q     \k     \f   Frames
#--------------------------------------------------------------------------
  1  \w    -67.00 108.00   1.00    6.00    --   19.90  60.00 -30.00  175
  2  \w    -53.00 -25.00   1.00    6.00    --   19.90  30.00 -60.00   28
  3  \w    -60.00   9.00   1.00    6.00    --   19.90  30.00 120.00   69
;
_diffrn_measurement_device 'four-circle diffractometer'
_diffrn_measurement_device_type 'XtaLAB AFC11 (RINC): quarter-chi single'
_diffrn_measurement_method '\w scans'
_diffrn_orient_matrix_type 'CrysAlisPro convention (1999,Acta A55,543-557)'
_diffrn_orient_matrix_UB_11 -0.0213069000
_diffrn_orient_matrix_UB_12 0.0083538000
_diffrn_orient_matrix_UB_13 -0.0081734000
_diffrn_orient_matrix_UB_21 0.0022875000
_diffrn_orient_matrix_UB_22 0.0366806000
_diffrn_orient_matrix_UB_23 0.0088785000
_diffrn_orient_matrix_UB_31 0.0045464000
_diffrn_orient_matrix_UB_32 0.0207641000
_diffrn_orient_matrix_UB_33 -0.0123473000
_diffrn_radiation_monochromator mirror
_diffrn_radiation_probe x-ray
_diffrn_radiation_type MoK\a
_diffrn_radiation_wavelength 0.71073
_diffrn_reflns_av_R_equivalents 0.0356
_diffrn_reflns_av_unetI/netI 0.0578
_diffrn_reflns_Laue_measured_fraction_full 1.000
_diffrn_reflns_Laue_measured_fraction_max 0.842
_diffrn_reflns_limit_h_max 44
_diffrn_reflns_limit_h_min -37
_diffrn_reflns_limit_k_max 19
_diffrn_reflns_limit_k_min -20
_diffrn_reflns_limit_l_max 56
_diffrn_reflns_limit_l_min -47
_diffrn_reflns_number 57205
_diffrn_reflns_point_group_measured_fraction_full 1.000
_diffrn_reflns_point_group_measured_fraction_max 0.842
_diffrn_reflns_theta_full 25.242
_diffrn_reflns_theta_max 29.197
_diffrn_reflns_theta_min 1.564
_diffrn_source 'Rotating-anode X-ray tube (dual wavelength)'
_diffrn_source_type 'Rigaku (Mo) X-ray DW Source'
_exptl_absorpt_coefficient_mu 0.801
_exptl_absorpt_correction_T_max 1.00000
_exptl_absorpt_correction_T_min 0.75894
_exptl_absorpt_correction_type multi-scan
_exptl_absorpt_process_details
;
CrysAlisPro 1.171.40.20a (Rigaku Oxford Diffraction, 2018)
Empirical absorption correction using spherical harmonics,
 implemented in SCALE3 ABSPACK scaling algorithm.
;
_exptl_crystal_colour 'clear dark green'
_exptl_crystal_colour_lustre clear
_exptl_crystal_colour_modifier dark
_exptl_crystal_colour_primary green
_exptl_crystal_density_diffrn 1.261
_exptl_crystal_description block
_exptl_crystal_F_000 9368
_exptl_crystal_size_max 0.25
_exptl_crystal_size_mid 0.1
_exptl_crystal_size_min 0.1
_refine_diff_density_max 0.972
_refine_diff_density_min -0.694
_refine_diff_density_rms 0.078
_refine_ls_extinction_method none
_refine_ls_goodness_of_fit_ref 1.049
_refine_ls_hydrogen_treatment constr
_refine_ls_matrix_type full
_refine_ls_number_parameters 1446
_refine_ls_number_reflns 26876
_refine_ls_number_restraints 971
_refine_ls_restrained_S_all 1.071
_refine_ls_R_factor_all 0.0794
_refine_ls_R_factor_gt 0.0527
_refine_ls_shift/su_max 0.004
_refine_ls_shift/su_mean 0.000
_refine_ls_structure_factor_coef Fsqd
_refine_ls_weighting_details 'w=1/[\s^2^(Fo^2^)+(0.0605P)^2^+45.0217P] where P=(Fo^2^+2Fc^2^)/3'
_refine_ls_weighting_scheme calc
_refine_ls_wR_factor_gt 0.1302
_refine_ls_wR_factor_ref 0.1426
_reflns_Friedel_coverage 0.000
_reflns_number_gt 19294
_reflns_number_total 26876
_reflns_threshold_expression 'I > 2\s(I)'
_cod_data_source_file c9dt02378j2.cif
_cod_data_source_block lrepw222
_cod_depositor_comments 'Adding full bibliography for 7700801--7700822.cif.'
_cod_database_code 7700820
_shelx_shelxl_version_number 2018/3
_chemical_oxdiff_formula Cr8F8O34C80H144S
_chemical_oxdiff_usercomment 'DS18_409 Cr8+SO2'
_shelx_space_group_comment
;
The symmetry employed for this shelxl refinement is uniquely defined
by the following loop, which should always be used as a source of
symmetry information in preference to the above space-group names.
They are only intended as comments.
;
_shelx_estimated_absorpt_t_max 0.924
_shelx_estimated_absorpt_t_min 0.825
_diffrn_oxdiff_ac4_digest_frames
;
0132651e5b7a61ce5c86697d2ce0f9714100272af95
;
_reflns_odcompleteness_completeness 99.80
_reflns_odcompleteness_iscentric 1
_reflns_odcompleteness_theta 26.32
_olex2_refinement_description
;
1. Fixed Uiso
 At 1.5 times of:
  All C(H,H,H) groups
2. Restrained distances
 O5-O6
 2.4 with sigma of 0.02
 O1-O3 \\sim O1-O4 \\sim O2-O3 \\sim O2-O4
 with sigma of 0.04
 S1-O1 \\sim S1-O2 \\sim S1-O3 \\sim S1-O4
 with sigma of 0.02
 S1-O6 \\sim S1-O2 \\sim S1-O1 \\sim S1-O4 \\sim S1-O3 \\sim S1-O5
 with sigma of 0.002
 C10-C14 \\sim C10-C15
 with sigma of 0.02
 C10-C16 \\sim C10-C11
 with sigma of 0.02
 C10-C12 \\sim C10-C13
 with sigma of 0.02
 C14-C16 \\sim C14-C12 \\sim C16-C12 \\sim C11-C13 \\sim C11-C15 \\sim C13-C15
 with sigma of 0.004
 C10-C9 \\sim C10-C14 \\sim C10-C16 \\sim C10-C12 \\sim C10-C11 \\sim C10-C13
\\sim C10-C15
 with sigma of 0.002
 C2-C8 \\sim C2-C3
 with sigma of 0.02
 C2-C4 \\sim C2-C5
 with sigma of 0.02
 C2-C6 \\sim C2-C7
 with sigma of 0.02
 C8-C4 \\sim C8-C6 \\sim C4-C6 \\sim C5-C7 \\sim C5-C3 \\sim C7-C3
 with sigma of 0.004
 C2-C1 \\sim C2-C8 \\sim C2-C4 \\sim C2-C6 \\sim C2-C5 \\sim C2-C7 \\sim C2-C3
 with sigma of 0.002
 C67-C73 \\sim C67-C74
 with sigma of 0.02
 C67-C70 \\sim C67-C72
 with sigma of 0.02
 C67-C68 \\sim C67-C69
 with sigma of 0.02
 C73-C70 \\sim C73-C68 \\sim C70-C68 \\sim C69-C72 \\sim C69-C74 \\sim C72-C74
 with sigma of 0.004
 C67-C66 \\sim C67-C73 \\sim C67-C70 \\sim C67-C68 \\sim C67-C69 \\sim C67-C72
\\sim C67-C74
 with sigma of 0.002
 C76-C77 \\sim C76-C78
 with sigma of 0.02
 C76-C81 \\sim C76-C82
 with sigma of 0.02
 C76-C79 \\sim C76-C80
 with sigma of 0.02
 C77-C81 \\sim C77-C79 \\sim C81-C79 \\sim C82-C78 \\sim C82-C80 \\sim C78-C80
 with sigma of 0.004
 C76-C75 \\sim C76-C77 \\sim C76-C81 \\sim C76-C79 \\sim C76-C82 \\sim C76-C78
\\sim C76-C80
 with sigma of 0.002
 C51-C53 \\sim C51-C54
 with sigma of 0.02
 C51-C55 \\sim C51-C56
 with sigma of 0.02
 C51-C57 \\sim C51-C52
 with sigma of 0.02
 C53-C55 \\sim C53-C57 \\sim C55-C57 \\sim C54-C56 \\sim C54-C52 \\sim C56-C52
 with sigma of 0.004
 C51-C50 \\sim C51-C53 \\sim C51-C55 \\sim C51-C57 \\sim C51-C54 \\sim C51-C56
\\sim C51-C52
 with sigma of 0.002
 C84-C87 \\sim C84-C88
 with sigma of 0.02
 C84-C89 \\sim C84-C90
 with sigma of 0.02
 C84-C85 \\sim C84-C86
 with sigma of 0.02
 C87-C89 \\sim C87-C85 \\sim C89-C85 \\sim C86-C88 \\sim C86-C90 \\sim C88-C90
 with sigma of 0.004
 C84-C83 \\sim C84-C87 \\sim C84-C89 \\sim C84-C85 \\sim C84-C86 \\sim C84-C88
\\sim C84-C90
 with sigma of 0.002
 C38-C41 \\sim C38-C42
 with sigma of 0.02
 C38-C39 \\sim C38-C40
 with sigma of 0.02
 C38-C43 \\sim C38-C44
 with sigma of 0.02
 C41-C39 \\sim C41-C43 \\sim C39-C43 \\sim C44-C40 \\sim C44-C42 \\sim C40-C42
 with sigma of 0.004
 C38-C37 \\sim C38-C41 \\sim C38-C39 \\sim C38-C43 \\sim C38-C44 \\sim C38-C40
\\sim C38-C42
 with sigma of 0.002
 C59-C60 \\sim C59-C61
 with sigma of 0.02
 C59-C62 \\sim C59-C63
 with sigma of 0.02
 C59-C64 \\sim C59-C65
 with sigma of 0.02
 C60-C62 \\sim C60-C64 \\sim C62-C64 \\sim C63-C65 \\sim C63-C61 \\sim C65-C61
 with sigma of 0.004
 C59-C58 \\sim C59-C60 \\sim C59-C62 \\sim C59-C64 \\sim C59-C63 \\sim C59-C65
\\sim C59-C61
 with sigma of 0.002
3. Uiso/Uaniso restraints and constraints
S1 \\sim O1 \\sim O2 \\sim O3 \\sim O4: within 2A with sigma of 0.002 and sigma
for terminal atoms of 0.004
O5 \\sim S1 \\sim O1 \\sim O3 \\sim O4 \\sim O6 \\sim O2: within 2A with sigma
of 0.002 and sigma for terminal atoms of 0.004
C15 \\sim C16 \\sim C11 \\sim C12 \\sim C10 \\sim C13 \\sim C14: within 2A with
sigma of 0.002 and sigma for terminal atoms of 0.004
C3 \\sim C4 \\sim C5 \\sim C2 \\sim C6 \\sim C7 \\sim C8: within 2A with sigma
of 0.002 and sigma for terminal atoms of 0.004
C72 \\sim C67 \\sim C69 \\sim C70 \\sim C68 \\sim C74 \\sim C73: within 2A with
sigma of 0.002 and sigma for terminal atoms of 0.004
C81 \\sim C82 \\sim C77 \\sim C78 \\sim C79 \\sim C80 \\sim C76: within 2A with
sigma of 0.002 and sigma for terminal atoms of 0.004
C53 \\sim C54 \\sim C55 \\sim C51 \\sim C56 \\sim C52 \\sim C57: within 2A with
sigma of 0.002 and sigma for terminal atoms of 0.004
C86 \\sim C85 \\sim C84 \\sim C87 \\sim C88 \\sim C89 \\sim C90: within 2A with
sigma of 0.002 and sigma for terminal atoms of 0.004
C39 \\sim C40 \\sim C38 \\sim C41 \\sim C42 \\sim C43 \\sim C44: within 2A with
sigma of 0.002 and sigma for terminal atoms of 0.004
C62 \\sim C63 \\sim C64 \\sim C65 \\sim C59 \\sim C61 \\sim C60: within 2A with
sigma of 0.002 and sigma for terminal atoms of 0.004
4. Rigid body (RIGU) restrains
 C15, C16, C10, C14, C13, C12, C11
 with sigma for 1-2 distances of 0.002 and sigma for 1-3 distances of 0.002
5. Others
 1*[Sof(O1)+Sof(O2)]+1*[Sof(O3)+Sof(O4)]+1*[Sof(O6)+Sof(O5)]=0.84318 with esd
 of 0.001
 Sof(O1)=Sof(O2)=FVAR(1)
 Sof(O3)=Sof(O4)=FVAR(2)
 Sof(O6)=Sof(O5)=FVAR(3)
 Sof(C11)=Sof(H11A)=Sof(H11B)=Sof(H11C)=Sof(C13)=Sof(H13A)=Sof(H13B)=Sof(H13C)=
 Sof(C15)=Sof(H15A)=Sof(H15B)=Sof(H15C)=1-FVAR(4)
 Sof(C14)=Sof(H14A)=Sof(H14B)=Sof(H14C)=Sof(C16)=Sof(H16A)=Sof(H16B)=Sof(H16C)=
 Sof(C12)=Sof(H12A)=Sof(H12B)=Sof(H12C)=FVAR(4)
 Sof(C5)=Sof(H5A)=Sof(H5B)=Sof(H5C)=Sof(C7)=Sof(H7A)=Sof(H7B)=Sof(H7C)=Sof(C3)=
 Sof(H3A)=Sof(H3B)=Sof(H3C)=1-FVAR(5)
 Sof(C8)=Sof(H8A)=Sof(H8B)=Sof(H8C)=Sof(C4)=Sof(H4A)=Sof(H4B)=Sof(H4C)=Sof(C6)=
 Sof(H6A)=Sof(H6B)=Sof(H6C)=FVAR(5)
 Sof(C69)=Sof(H69A)=Sof(H69B)=Sof(H69C)=Sof(C72)=Sof(H72A)=Sof(H72B)=Sof(H72C)=
 Sof(C74)=Sof(H74A)=Sof(H74B)=Sof(H74C)=1-FVAR(6)
 Sof(C73)=Sof(H73A)=Sof(H73B)=Sof(H73C)=Sof(C70)=Sof(H70A)=Sof(H70B)=Sof(H70C)=
 Sof(C68)=Sof(H68A)=Sof(H68B)=Sof(H68C)=FVAR(6)
 Sof(C82)=Sof(H82A)=Sof(H82B)=Sof(H82C)=Sof(C78)=Sof(H78A)=Sof(H78B)=Sof(H78C)=
 Sof(C80)=Sof(H80A)=Sof(H80B)=Sof(H80C)=1-FVAR(7)
 Sof(C77)=Sof(H77A)=Sof(H77B)=Sof(H77C)=Sof(C81)=Sof(H81A)=Sof(H81B)=Sof(H81C)=
 Sof(C79)=Sof(H79A)=Sof(H79B)=Sof(H79C)=FVAR(7)
 Sof(C54)=Sof(H54A)=Sof(H54B)=Sof(H54C)=Sof(C56)=Sof(H56A)=Sof(H56B)=Sof(H56C)=
 Sof(C52)=Sof(H52A)=Sof(H52B)=Sof(H52C)=1-FVAR(8)
 Sof(C53)=Sof(H53A)=Sof(H53B)=Sof(H53C)=Sof(C55)=Sof(H55A)=Sof(H55B)=Sof(H55C)=
 Sof(C57)=Sof(H57A)=Sof(H57B)=Sof(H57C)=FVAR(8)
 Sof(C86)=Sof(H86A)=Sof(H86B)=Sof(H86C)=Sof(C88)=Sof(H88A)=Sof(H88B)=Sof(H88C)=
 Sof(C90)=Sof(H90A)=Sof(H90B)=Sof(H90C)=1-FVAR(9)
 Sof(C87)=Sof(H87A)=Sof(H87B)=Sof(H87C)=Sof(C89)=Sof(H89A)=Sof(H89B)=Sof(H89C)=
 Sof(C85)=Sof(H85A)=Sof(H85B)=Sof(H85C)=FVAR(9)
 Sof(C44)=Sof(H44A)=Sof(H44B)=Sof(H44C)=Sof(C40)=Sof(H40A)=Sof(H40B)=Sof(H40C)=
 Sof(C42)=Sof(H42A)=Sof(H42B)=Sof(H42C)=1-FVAR(10)
 Sof(C41)=Sof(H41A)=Sof(H41B)=Sof(H41C)=Sof(C39)=Sof(H39A)=Sof(H39B)=Sof(H39C)=
 Sof(C43)=Sof(H43A)=Sof(H43B)=Sof(H43C)=FVAR(10)
 Sof(C63)=Sof(H63A)=Sof(H63B)=Sof(H63C)=Sof(C65)=Sof(H65A)=Sof(H65B)=Sof(H65C)=
 Sof(C61)=Sof(H61A)=Sof(H61B)=Sof(H61C)=1-FVAR(11)
 Sof(C60)=Sof(H60A)=Sof(H60B)=Sof(H60C)=Sof(C62)=Sof(H62A)=Sof(H62B)=Sof(H62C)=
 Sof(C64)=Sof(H64A)=Sof(H64B)=Sof(H64C)=FVAR(11)
6.a Me refined with riding coordinates:
 C105(H10A,H10B,H10C), C98(H98A,H98B,H98C), C103(H10D,H10E,H10F), C34(H34A,
 H34B,H34C), C104(H10G,H10H,H10I), C99(H99A,H99B,H99C), C41(H41A,H41B,H41C),
 C25(H25A,H25B,H25C), C100(H10J,H10K,H10L), C19(H19A,H19B,H19C), C47(H47A,H47B,
 H47C), C21(H21A,H21B,H21C), C49(H49A,H49B,H49C), C87(H87A,H87B,H87C), C89(H89A,
 H89B,H89C), C36(H36A,H36B,H36C), C24(H24A,H24B,H24C), C95(H95A,H95B,H95C),
 C26(H26A,H26B,H26C), C20(H20A,H20B,H20C), C39(H39A,H39B,H39C), C29(H29A,H29B,
 H29C), C94(H94A,H94B,H94C), C30(H30A,H30B,H30C), C93(H93A,H93B,H93C), C35(H35A,
 H35B,H35C), C53(H53A,H53B,H53C), C85(H85A,H85B,H85C), C60(H60A,H60B,H60C),
 C62(H62A,H62B,H62C), C43(H43A,H43B,H43C), C73(H73A,H73B,H73C), C31(H31A,H31B,
 H31C), C55(H55A,H55B,H55C), C64(H64A,H64B,H64C), C70(H70A,H70B,H70C), C8(H8A,
 H8B,H8C), C14(H14A,H14B,H14C), C57(H57A,H57B,H57C), C4(H4A,H4B,H4C), C77(H77A,
 H77B,H77C), C68(H68A,H68B,H68C), C6(H6A,H6B,H6C), C81(H81A,H81B,H81C),
 C16(H16A,H16B,H16C), C12(H12A,H12B,H12C), C79(H79A,H79B,H79C), C11(H11A,H11B,
 H11C), C13(H13A,H13B,H13C), C15(H15A,H15B,H15C), C5(H5A,H5B,H5C), C7(H7A,H7B,
 H7C), C3(H3A,H3B,H3C), C69(H69A,H69B,H69C), C72(H72A,H72B,H72C), C74(H74A,H74B,
 H74C), C82(H82A,H82B,H82C), C78(H78A,H78B,H78C), C80(H80A,H80B,H80C), C54(H54A,
 H54B,H54C), C56(H56A,H56B,H56C), C52(H52A,H52B,H52C), C86(H86A,H86B,H86C),
 C88(H88A,H88B,H88C), C90(H90A,H90B,H90C), C44(H44A,H44B,H44C), C42(H42A,H42B,
 H42C), C63(H63A,H63B,H63C), C65(H65A,H65B,H65C), C61(H61A,H61B,H61C)
6.b Idealised Me refined as rotating group:
 C48(H48A,H48B,H48C), C40(H40A,H40B,H40C)
;
_olex2_submission_special_instructions 'No special instructions were received'
_oxdiff_exptl_absorpt_empirical_details
;
Empirical correction (ABSPACK) includes:
- Absorption correction using spherical harmonics
- Frame scaling
;
_oxdiff_exptl_absorpt_empirical_full_max 1.698
_oxdiff_exptl_absorpt_empirical_full_min 0.663

loop_
_space_group_symop_operation_xyz
'x, y, z'
'-x+1/2, y, -z'
'x+1/2, y+1/2, z+1/2'
'-x+1, y+1/2, -z+1/2'
'-x, -y, -z'
'x-1/2, -y, z'
'-x+1/2, -y+1/2, -z+1/2'
'x, -y+1/2, z+1/2'

loop_
_atom_site_label
_atom_site_type_symbol
_atom_site_fract_x
_atom_site_fract_y
_atom_site_fract_z
_atom_site_U_iso_or_equiv
_atom_site_adp_type
_atom_site_occupancy
_atom_site_site_symmetry_order
_atom_site_calc_flag
_atom_site_refinement_flags_posn
_atom_site_refinement_flags_adp
_atom_site_refinement_flags_occupancy
_atom_site_disorder_assembly
_atom_site_disorder_group
Cr8 Cr 0.42465(2) 0.48128(3) 0.33601(2) 0.02028(10) Uani 1 1 d . . . . .
Cr1 Cr 0.33983(2) 0.48701(3) 0.35683(2) 0.02158(10) Uani 1 1 d . . . . .
Cr2 Cr 0.30155(2) 0.61911(3) 0.39633(2) 0.02226(10) Uani 1 1 d . . . . .
Cr4 Cr 0.38740(2) 0.95109(3) 0.41566(2) 0.02223(10) Uani 1 1 d . . . . .
Cr3 Cr 0.31072(2) 0.81991(3) 0.40934(2) 0.02289(11) Uani 1 1 d . . . . .
Cr5 Cr 0.46798(2) 0.94832(3) 0.38975(2) 0.02574(11) Uani 1 1 d . . . . .
Cr7 Cr 0.50132(2) 0.61198(3) 0.34042(2) 0.02618(11) Uani 1 1 d . . . . .
Cr6 Cr 0.51879(2) 0.80809(3) 0.36293(2) 0.02794(12) Uani 1 1 d . . . . .
F6 F 0.48324(5) 0.71925(9) 0.34403(4) 0.0249(4) Uani 1 1 d . . . . .
F4 F 0.41424(5) 0.91426(9) 0.38693(4) 0.0251(4) Uani 1 1 d . . . . .
F1 F 0.34546(5) 0.57813(9) 0.38494(4) 0.0232(3) Uani 1 1 d . . . . .
F5 F 0.48432(5) 0.83875(9) 0.38617(4) 0.0239(4) Uani 1 1 d . . . . .
F3 F 0.36677(5) 0.84390(9) 0.41595(4) 0.0233(3) Uani 1 1 d . . . . .
F7 F 0.45951(5) 0.57190(9) 0.35471(4) 0.0239(3) Uani 1 1 d . . . . .
F8 F 0.37865(5) 0.53640(9) 0.34078(4) 0.0232(3) Uani 1 1 d . . . . .
F2 F 0.31464(5) 0.72537(9) 0.38577(4) 0.0244(4) Uani 1 1 d . . . . .
O13 O 0.33903(7) 0.63169(12) 0.44139(5) 0.0294(5) Uani 1 1 d . . . . .
O14 O 0.32992(7) 0.76198(12) 0.45112(5) 0.0284(5) Uani 1 1 d . . . . .
O10 O 0.26307(7) 0.60762(12) 0.35149(5) 0.0297(5) Uani 1 1 d . . . . .
O38 O 0.38500(7) 0.44009(11) 0.39337(5) 0.0262(4) Uani 1 1 d . . . . .
O37 O 0.44138(6) 0.44203(12) 0.38096(5) 0.0264(4) Uani 1 1 d . . . . .
O35 O 0.38923(7) 0.38999(12) 0.31512(5) 0.0279(5) Uani 1 1 d . . . . .
O32 O 0.46984(7) 0.41835(12) 0.33218(5) 0.0313(5) Uani 1 1 d . . . . .
O18 O 0.33832(7) 0.98054(12) 0.37796(5) 0.0309(5) Uani 1 1 d . . . . .
O34 O 0.41045(7) 0.52802(13) 0.29252(5) 0.0300(5) Uani 1 1 d . . . . .
O7 O 0.30207(7) 0.43017(12) 0.37295(6) 0.0344(5) Uani 1 1 d . . . . .
O33 O 0.46327(7) 0.60872(13) 0.29511(5) 0.0337(5) Uani 1 1 d . . . . .
O36 O 0.33235(7) 0.39656(12) 0.32698(5) 0.0313(5) Uani 1 1 d . . . . .
O15 O 0.30429(7) 0.91553(12) 0.43305(5) 0.0327(5) Uani 1 1 d . . . . .
O21 O 0.43556(7) 0.91948(12) 0.45321(5) 0.0293(5) Uani 1 1 d . . . . .
O17 O 0.29115(7) 0.88239(12) 0.36901(5) 0.0318(5) Uani 1 1 d . . . . .
O12 O 0.25348(7) 0.79402(12) 0.40218(6) 0.0320(5) Uani 1 1 d . . . . .
O8 O 0.28831(7) 0.51146(12) 0.40818(5) 0.0332(5) Uani 1 1 d . . . . .
O16 O 0.36149(7) 0.99024(12) 0.44557(5) 0.0326(5) Uani 1 1 d . . . . .
O9 O 0.29442(7) 0.54128(14) 0.32282(5) 0.0354(5) Uani 1 1 d . . . . .
O19 O 0.40608(7) 1.06214(12) 0.41518(5) 0.0316(5) Uani 1 1 d . . . . .
O22 O 0.48872(7) 0.93247(13) 0.43661(5) 0.0323(5) Uani 1 1 d . . . . .
O30 O 0.54082(8) 0.61352(13) 0.38528(6) 0.0423(6) Uani 1 1 d . . . . .
O11 O 0.25525(7) 0.65871(12) 0.40697(5) 0.0309(5) Uani 1 1 d . . . . .
O25 O 0.44815(8) 0.95955(14) 0.34236(6) 0.0411(6) Uani 1 1 d . . . . .
O26 O 0.48719(9) 0.87643(13) 0.32632(6) 0.0419(6) Uani 1 1 d . . . . .
O28 O 0.54356(8) 0.65158(14) 0.32485(7) 0.0432(6) Uani 1 1 d . . . . .
O20 O 0.45257(9) 1.06093(12) 0.39149(6) 0.0431(6) Uani 1 1 d . . . . .
O31 O 0.52155(8) 0.50323(13) 0.33730(7) 0.0449(6) Uani 1 1 d . . . . .
O29 O 0.55284(8) 0.74232(14) 0.39986(6) 0.0425(6) Uani 1 1 d . . . . .
O23 O 0.52155(8) 0.99162(13) 0.39382(7) 0.0436(6) Uani 1 1 d . . . . .
O24 O 0.55763(8) 0.89598(14) 0.38159(8) 0.0540(8) Uani 1 1 d . . . . .
O27 O 0.55420(9) 0.78000(14) 0.33895(7) 0.0510(7) Uani 1 1 d . . . . .
C22 C 0.34299(10) 0.69176(18) 0.46008(7) 0.0265(6) Uani 1 1 d . . . . .
C96 C 0.35267(9) 0.37090(16) 0.31052(7) 0.0227(6) Uani 1 1 d . . . . .
C101 C 0.42346(10) 0.44529(15) 0.40091(7) 0.0238(6) Uani 1 1 d . . . . .
C91 C 0.42864(10) 0.57715(17) 0.28044(7) 0.0275(7) Uani 1 1 d . . . . .
C45 C 0.47245(10) 0.90923(16) 0.45649(7) 0.0266(7) Uani 1 1 d . . . . .
C75 C 0.55989(10) 0.66815(19) 0.40447(7) 0.0306(7) Uani 1 1 d D . . . .
C32 C 0.30444(10) 0.94760(18) 0.36185(7) 0.0289(7) Uani 1 1 d . . . . .
C58 C 0.46021(11) 0.93022(19) 0.32128(7) 0.0317(7) Uani 1 1 d D . . . .
C27 C 0.32733(11) 0.97340(18) 0.44716(7) 0.0291(7) Uani 1 1 d . . . . .
C83 C 0.50607(10) 0.43405(17) 0.33483(8) 0.0289(7) Uani 1 1 d D . . . .
C66 C 0.56029(10) 0.71822(19) 0.32542(8) 0.0318(7) Uani 1 1 d D . . . .
C9 C 0.26640(10) 0.5850(2) 0.32536(8) 0.0377(8) Uani 1 1 d D . . . .
C1 C 0.28850(10) 0.44403(17) 0.39517(8) 0.0326(7) Uani 1 1 d D . . . .
C17 C 0.23772(10) 0.72678(19) 0.40411(7) 0.0294(7) Uani 1 1 d . . . . .
C97 C 0.33032(10) 0.31493(18) 0.28232(7) 0.0304(7) Uani 1 1 d . . . . .
C37 C 0.42724(11) 1.09585(15) 0.40099(8) 0.0314(7) Uani 1 1 d D . . . .
C102 C 0.44980(11) 0.46206(19) 0.43653(8) 0.0354(8) Uani 1 1 d . . . . .
C50 C 0.55316(10) 0.96497(18) 0.39063(8) 0.0319(7) Uani 1 1 d D . . . .
C23 C 0.36393(12) 0.6764(2) 0.49646(8) 0.0378(8) Uani 1 1 d . . . . .
C38 C 0.42032(9) 1.18606(14) 0.39393(6) 0.0467(8) Uani 1 1 d D U . . .
C46 C 0.49972(12) 0.8608(2) 0.48581(8) 0.0409(8) Uani 1 1 d . . . . .
C33 C 0.27656(12) 0.9930(2) 0.33150(8) 0.0414(9) Uani 1 1 d . . . . .
C18 C 0.19381(12) 0.7294(2) 0.40346(11) 0.0465(9) Uani 1 1 d . . . . .
C105 C 0.45457(14) 0.5546(2) 0.43796(9) 0.0509(10) Uani 1 1 d . . . . .
H10A H 0.427861 0.579444 0.431937 0.076 Uiso 1 1 calc R . . . .
H10B H 0.471328 0.570739 0.459673 0.076 Uiso 1 1 calc R . . . .
H10C H 0.467495 0.571662 0.423159 0.076 Uiso 1 1 calc R . . . .
C98 C 0.29932(12) 0.2613(2) 0.28990(9) 0.0426(9) Uani 1 1 d . . . . .
H98A H 0.285714 0.226715 0.271640 0.064 Uiso 1 1 calc R . . . .
H98B H 0.313454 0.228795 0.308702 0.064 Uiso 1 1 calc R . . . .
H98C H 0.279234 0.294756 0.294121 0.064 Uiso 1 1 calc R . . . .
C76 C 0.59475(10) 0.6435(2) 0.43554(8) 0.0632(10) Uani 1 1 d D U . . .
C67 C 0.58916(11) 0.7243(2) 0.30685(9) 0.0665(10) Uani 1 1 d D U . . .
C84 C 0.53409(9) 0.36130(16) 0.33672(7) 0.0512(8) Uani 1 1 d D U . . .
C28 C 0.31129(13) 1.0282(2) 0.46811(10) 0.0457(9) Uani 1 1 d . . . . .
C92 C 0.40621(13) 0.5981(2) 0.24456(8) 0.0435(9) Uani 1 1 d . . . . .
C103 C 0.42748(16) 0.4365(3) 0.45929(9) 0.0631(13) Uani 1 1 d . . . . .
H10D H 0.401138 0.462994 0.452753 0.095 Uiso 1 1 calc R . . . .
H10E H 0.423549 0.378819 0.458134 0.095 Uiso 1 1 calc R . . . .
H10F H 0.443793 0.451717 0.481226 0.095 Uiso 1 1 calc R . . . .
C59 C 0.44078(10) 0.9612(2) 0.28650(7) 0.0650(10) Uani 1 1 d D U . . .
C2 C 0.27143(13) 0.37242(18) 0.40805(10) 0.0725(12) Uani 1 1 d D U . . .
C48 C 0.48634(15) 0.8735(3) 0.51465(9) 0.0600(12) Uani 1 1 d . . . . .
H48A H 0.490125 0.929352 0.521191 0.090 Uiso 1 1 calc GR . . . .
H48B H 0.502695 0.839879 0.532430 0.090 Uiso 1 1 calc GR . . . .
H48C H 0.457756 0.859293 0.508552 0.090 Uiso 1 1 calc GR . . . .
C34 C 0.30191(15) 1.0166(3) 0.31122(9) 0.0621(13) Uani 1 1 d . . . . .
H34A H 0.324791 1.049608 0.324039 0.093 Uiso 1 1 calc R . . . .
H34B H 0.312006 0.968637 0.304311 0.093 Uiso 1 1 calc R . . . .
H34C H 0.284945 1.046661 0.292478 0.093 Uiso 1 1 calc R . . . .
C51 C 0.58911(10) 1.02400(18) 0.39691(8) 0.0619(10) Uani 1 1 d D U . . .
C104 C 0.49175(14) 0.4215(3) 0.44598(10) 0.0639(13) Uani 1 1 d . . . . .
H10G H 0.507682 0.432883 0.468400 0.096 Uiso 1 1 calc R . . . .
H10H H 0.488148 0.363984 0.442965 0.096 Uiso 1 1 calc R . . . .
H10I H 0.505918 0.442028 0.432555 0.096 Uiso 1 1 calc R . . . .
C99 C 0.36060(14) 0.2624(3) 0.27321(10) 0.0584(12) Uani 1 1 d . . . . .
H99A H 0.345590 0.227755 0.255339 0.088 Uiso 1 1 calc R . . . .
H99B H 0.378819 0.296594 0.266987 0.088 Uiso 1 1 calc R . . . .
H99C H 0.376422 0.229935 0.291559 0.088 Uiso 1 1 calc R . . . .
C41 C 0.41007(17) 1.2286(2) 0.42070(11) 0.0451(11) Uani 0.776(8) 1 d D U P A 1
H41A H 0.386258 1.203678 0.422848 0.068 Uiso 0.776(8) 1 calc R . P A 1
H41B H 0.433079 1.224150 0.440913 0.068 Uiso 0.776(8) 1 calc R . P A 1
H41C H 0.404410 1.284786 0.415212 0.068 Uiso 0.776(8) 1 calc R . P A 1
C25 C 0.37256(16) 0.7551(3) 0.51548(9) 0.0647(13) Uani 1 1 d . . . . .
H25A H 0.347158 0.783904 0.511232 0.097 Uiso 1 1 calc R . . . .
H25B H 0.384969 0.743529 0.538318 0.097 Uiso 1 1 calc R . . . .
H25C H 0.391026 0.787742 0.508925 0.097 Uiso 1 1 calc R . . . .
C100 C 0.30736(16) 0.3718(2) 0.25414(9) 0.0630(13) Uani 1 1 d . . . . .
H10J H 0.292333 0.340414 0.235216 0.094 Uiso 1 1 calc R . . . .
H10K H 0.288486 0.404866 0.260067 0.094 Uiso 1 1 calc R . . . .
H10L H 0.326868 0.405948 0.249469 0.094 Uiso 1 1 calc R . . . .
C19 C 0.16688(13) 0.7680(3) 0.37146(13) 0.0685(14) Uani 1 1 d . . . . .
H19A H 0.138861 0.770399 0.370424 0.103 Uiso 1 1 calc R . . . .
H19B H 0.176591 0.821818 0.370084 0.103 Uiso 1 1 calc R . . . .
H19C H 0.168175 0.736052 0.353666 0.103 Uiso 1 1 calc R . . . .
C47 C 0.54465(13) 0.8835(3) 0.49478(11) 0.0688(13) Uani 1 1 d . . . . .
H47A H 0.552643 0.875232 0.476354 0.103 Uiso 1 1 calc R . . . .
H47B H 0.548434 0.939526 0.501124 0.103 Uiso 1 1 calc R . . . .
H47C H 0.561381 0.850302 0.512540 0.103 Uiso 1 1 calc R . . . .
C21 C 0.17825(14) 0.6441(3) 0.40645(14) 0.0704(14) Uani 1 1 d . . . . .
H21A H 0.150489 0.647295 0.405987 0.106 Uiso 1 1 calc R . . . .
H21B H 0.178811 0.611384 0.388639 0.106 Uiso 1 1 calc R . . . .
H21C H 0.195682 0.620261 0.426615 0.106 Uiso 1 1 calc R . . . .
C49 C 0.49266(17) 0.7728(2) 0.47419(11) 0.0712(15) Uani 1 1 d . . . . .
H49A H 0.464081 0.759202 0.468583 0.107 Uiso 1 1 calc R . . . .
H49B H 0.500162 0.766382 0.455433 0.107 Uiso 1 1 calc R . . . .
H49C H 0.509318 0.737657 0.491253 0.107 Uiso 1 1 calc R . . . .
C87 C 0.5439(5) 0.3033(9) 0.3656(3) 0.0546(19) Uani 0.246(10) 1 d D U P B 1
H87A H 0.561714 0.260927 0.363499 0.082 Uiso 0.246(10) 1 calc R . P B 1
H87B H 0.557474 0.332524 0.385436 0.082 Uiso 0.246(10) 1 calc R . P B 1
H87C H 0.518786 0.280111 0.365897 0.082 Uiso 0.246(10) 1 calc R . P B 1
C89 C 0.5738(3) 0.3985(9) 0.3355(4) 0.0508(19) Uani 0.246(10) 1 d D U P B 1
H89A H 0.567114 0.434688 0.317231 0.076 Uiso 0.246(10) 1 calc R . P B 1
H89B H 0.587716 0.427907 0.355192 0.076 Uiso 0.246(10) 1 calc R . P B 1
H89C H 0.591457 0.356112 0.333153 0.076 Uiso 0.246(10) 1 calc R . P B 1
C36 C 0.24068(16) 0.9416(3) 0.31219(11) 0.0850(19) Uani 1 1 d . . . . .
H36A H 0.225077 0.927321 0.325418 0.127 Uiso 1 1 calc R . . . .
H36B H 0.223413 0.971248 0.293459 0.127 Uiso 1 1 calc R . . . .
H36C H 0.250474 0.893224 0.305292 0.127 Uiso 1 1 calc R . . . .
C24 C 0.33371(19) 0.6244(3) 0.50597(11) 0.0830(17) Uani 1 1 d . . . . .
H24A H 0.308536 0.653956 0.501796 0.125 Uiso 1 1 calc R . . . .
H24B H 0.327949 0.575359 0.493386 0.125 Uiso 1 1 calc R . . . .
H24C H 0.345673 0.611238 0.528690 0.125 Uiso 1 1 calc R . . . .
C95 C 0.43211(18) 0.6529(3) 0.23210(11) 0.0822(17) Uani 1 1 d . . . . .
H95A H 0.457543 0.626083 0.234460 0.123 Uiso 1 1 calc R . . . .
H95B H 0.417290 0.664851 0.209547 0.123 Uiso 1 1 calc R . . . .
H95C H 0.437936 0.702346 0.244387 0.123 Uiso 1 1 calc R . . . .
C26 C 0.40359(18) 0.6305(4) 0.50292(11) 0.094(2) Uani 1 1 d . . . . .
H26A H 0.397854 0.580749 0.490793 0.142 Uiso 1 1 calc R . . . .
H26B H 0.422125 0.662870 0.496337 0.142 Uiso 1 1 calc R . . . .
H26C H 0.416068 0.618657 0.525730 0.142 Uiso 1 1 calc R . . . .
C20 C 0.19349(18) 0.7822(3) 0.43164(15) 0.0870(18) Uani 1 1 d . . . . .
H20A H 0.165966 0.784842 0.431727 0.131 Uiso 1 1 calc R . . . .
H20B H 0.211600 0.759337 0.451773 0.131 Uiso 1 1 calc R . . . .
H20C H 0.202687 0.835858 0.429188 0.131 Uiso 1 1 calc R . . . .
C39 C 0.45799(15) 1.2252(3) 0.39040(14) 0.0529(12) Uani 0.776(8) 1 d D U P A 1
H39A H 0.480921 1.221654 0.410694 0.079 Uiso 0.776(8) 1 calc R . P A 1
H39B H 0.464643 1.197565 0.373798 0.079 Uiso 0.776(8) 1 calc R . P A 1
H39C H 0.452206 1.281129 0.384470 0.079 Uiso 0.776(8) 1 calc R . P A 1
C10 C 0.23217(13) 0.6086(3) 0.29342(9) 0.0975(16) Uani 1 1 d D U . . .
C29 C 0.34150(18) 1.0933(3) 0.48437(15) 0.094(2) Uani 1 1 d . . . . .
H29A H 0.367115 1.069176 0.497909 0.142 Uiso 1 1 calc R . . . .
H29B H 0.346048 1.126677 0.468179 0.142 Uiso 1 1 calc R . . . .
H29C H 0.330782 1.125897 0.497505 0.142 Uiso 1 1 calc R . . . .
C94 C 0.3968(2) 0.5199(3) 0.22484(11) 0.092(2) Uani 1 1 d . . . . .
H94A H 0.380373 0.485054 0.232689 0.138 Uiso 1 1 calc R . . . .
H94B H 0.381930 0.532312 0.202334 0.138 Uiso 1 1 calc R . . . .
H94C H 0.422177 0.493100 0.227071 0.138 Uiso 1 1 calc R . . . .
C30 C 0.30401(19) 0.9742(3) 0.49363(12) 0.0814(16) Uani 1 1 d . . . . .
H30A H 0.284542 0.932457 0.482951 0.122 Uiso 1 1 calc R . . . .
H30B H 0.329617 0.949791 0.507051 0.122 Uiso 1 1 calc R . . . .
H30C H 0.293311 1.006248 0.506912 0.122 Uiso 1 1 calc R . . . .
C93 C 0.36548(17) 0.6381(4) 0.24130(12) 0.0930(19) Uani 1 1 d . . . . .
H93A H 0.349754 0.602061 0.249371 0.140 Uiso 1 1 calc R . . . .
H93B H 0.370818 0.687484 0.253655 0.140 Uiso 1 1 calc R . . . .
H93C H 0.350171 0.649990 0.218815 0.140 Uiso 1 1 calc R . . . .
C35 C 0.26292(19) 1.0704(3) 0.34409(12) 0.092(2) Uani 1 1 d . . . . .
H35A H 0.286784 1.101676 0.356340 0.137 Uiso 1 1 calc R . . . .
H35B H 0.245461 1.101771 0.326000 0.137 Uiso 1 1 calc R . . . .
H35C H 0.247987 1.056017 0.357809 0.137 Uiso 1 1 calc R . . . .
C53 C 0.6284(2) 0.9758(4) 0.4148(2) 0.0662(17) Uani 0.587(13) 1 d D U P C 1
H53A H 0.629712 0.929676 0.401916 0.099 Uiso 0.587(13) 1 calc R . P C 1
H53B H 0.652068 1.009691 0.418231 0.099 Uiso 0.587(13) 1 calc R . P C 1
H53C H 0.628138 0.957802 0.435380 0.099 Uiso 0.587(13) 1 calc R . P C 1
C85 C 0.5106(4) 0.3173(10) 0.3048(2) 0.061(2) Uani 0.246(10) 1 d D U P B 1
H85A H 0.504656 0.354612 0.286965 0.091 Uiso 0.246(10) 1 calc R . P B 1
H85B H 0.527085 0.273531 0.301901 0.091 Uiso 0.246(10) 1 calc R . P B 1
H85C H 0.485176 0.296176 0.305460 0.091 Uiso 0.246(10) 1 calc R . P B 1
C60 C 0.47504(15) 0.9940(3) 0.27627(12) 0.0724(14) Uani 0.806(6) 1 d D U P D 1
H60A H 0.494833 0.951958 0.278127 0.109 Uiso 0.806(6) 1 calc R . P D 1
H60B H 0.463542 1.012276 0.254118 0.109 Uiso 0.806(6) 1 calc R . P D 1
H60C H 0.488370 1.038556 0.290114 0.109 Uiso 0.806(6) 1 calc R . P D 1
C62 C 0.40896(17) 1.0267(3) 0.28379(13) 0.0760(14) Uani 0.806(6) 1 d D U P D 1
H62A H 0.387575 1.005019 0.290328 0.114 Uiso 0.806(6) 1 calc R . P D 1
H62B H 0.422028 1.071379 0.297661 0.114 Uiso 0.806(6) 1 calc R . P D 1
H62C H 0.397200 1.045099 0.261665 0.114 Uiso 0.806(6) 1 calc R . P D 1
C43 C 0.38341(17) 1.1907(3) 0.36215(11) 0.0651(14) Uani 0.776(8) 1 d D U P A 1
H43A H 0.359972 1.165680 0.364892 0.098 Uiso 0.776(8) 1 calc R . P A 1
H43B H 0.377247 1.246443 0.356081 0.098 Uiso 0.776(8) 1 calc R . P A 1
H43C H 0.389683 1.162880 0.345408 0.098 Uiso 0.776(8) 1 calc R . P A 1
C73 C 0.61989(17) 0.7925(3) 0.31947(15) 0.0744(13) Uani 0.763(4) 1 d D U P E 1
H73A H 0.637654 0.794622 0.307177 0.112 Uiso 0.763(4) 1 calc R . P E 1
H73B H 0.605393 0.843006 0.317243 0.112 Uiso 0.763(4) 1 calc R . P E 1
H73C H 0.636127 0.783237 0.341992 0.112 Uiso 0.763(4) 1 calc R . P E 1
C31 C 0.26994(19) 1.0608(4) 0.44624(15) 0.102(2) Uani 1 1 d . . . . .
H31A H 0.251800 1.016481 0.436456 0.153 Uiso 1 1 calc R . . . .
H31B H 0.258233 1.092988 0.458843 0.153 Uiso 1 1 calc R . . . .
H31C H 0.273499 1.093768 0.429517 0.153 Uiso 1 1 calc R . . . .
C55 C 0.5861(3) 1.0980(4) 0.4167(2) 0.0700(17) Uani 0.587(13) 1 d D U P C 1
H55A H 0.609294 1.132909 0.419961 0.105 Uiso 0.587(13) 1 calc R . P C 1
H55B H 0.561027 1.126941 0.405238 0.105 Uiso 0.587(13) 1 calc R . P C 1
H55C H 0.585923 1.080707 0.437472 0.105 Uiso 0.587(13) 1 calc R . P C 1
C64 C 0.41980(18) 0.8903(3) 0.26457(12) 0.0788(15) Uani 0.806(6) 1 d D U P D 1
H64A H 0.398142 0.869437 0.270980 0.118 Uiso 0.806(6) 1 calc R . P D 1
H64B H 0.408355 0.908403 0.242390 0.118 Uiso 0.806(6) 1 calc R . P D 1
H64C H 0.439690 0.848349 0.266510 0.118 Uiso 0.806(6) 1 calc R . P D 1
C70 C 0.61178(18) 0.6452(3) 0.30802(15) 0.0742(13) Uani 0.763(4) 1 d D U P E 1
H70A H 0.592120 0.602168 0.299981 0.111 Uiso 0.763(4) 1 calc R . P E 1
H70B H 0.628261 0.649569 0.294750 0.111 Uiso 0.763(4) 1 calc R . P E 1
H70C H 0.629286 0.633835 0.330073 0.111 Uiso 0.763(4) 1 calc R . P E 1
C8 C 0.2596(2) 0.3031(3) 0.38361(16) 0.0839(16) Uani 0.670(6) 1 d D U P F 1
H8A H 0.283058 0.287595 0.378460 0.126 Uiso 0.670(6) 1 calc R . P F 1
H8B H 0.250425 0.257670 0.392809 0.126 Uiso 0.670(6) 1 calc R . P F 1
H8C H 0.237684 0.320375 0.364147 0.126 Uiso 0.670(6) 1 calc R . P F 1
C14 C 0.2519(2) 0.6409(5) 0.26999(16) 0.1052(19) Uani 0.715(6) 1 d D U P G 1
H14A H 0.270517 0.601042 0.267355 0.158 Uiso 0.715(6) 1 calc R . P G 1
H14B H 0.230698 0.651999 0.249270 0.158 Uiso 0.715(6) 1 calc R . P G 1
H14C H 0.266741 0.689823 0.278639 0.158 Uiso 0.715(6) 1 calc R . P G 1
C57 C 0.5876(3) 1.0494(6) 0.36315(13) 0.0718(18) Uani 0.587(13) 1 d D U P C 1
H57A H 0.589542 1.002113 0.351096 0.108 Uiso 0.587(13) 1 calc R . P C 1
H57B H 0.562031 1.076803 0.351819 0.108 Uiso 0.587(13) 1 calc R . P C 1
H57C H 0.610221 1.085098 0.365351 0.108 Uiso 0.587(13) 1 calc R . P C 1
C4 C 0.2344(2) 0.3976(4) 0.4164(2) 0.0809(16) Uani 0.670(6) 1 d D U P F 1
H4A H 0.242167 0.441301 0.431826 0.121 Uiso 0.670(6) 1 calc R . P F 1
H4B H 0.212511 0.415037 0.397013 0.121 Uiso 0.670(6) 1 calc R . P F 1
H4C H 0.225252 0.352332 0.425675 0.121 Uiso 0.670(6) 1 calc R . P F 1
C77 C 0.5819(3) 0.6548(7) 0.46462(18) 0.0779(18) Uani 0.370(5) 1 d D U P H 1
H77A H 0.558435 0.621281 0.462149 0.117 Uiso 0.370(5) 1 calc R . P H 1
H77B H 0.604352 0.639787 0.484125 0.117 Uiso 0.370(5) 1 calc R . P H 1
H77C H 0.574895 0.710617 0.466018 0.117 Uiso 0.370(5) 1 calc R . P H 1
C68 C 0.56152(18) 0.7415(4) 0.27196(12) 0.0812(14) Uani 0.763(4) 1 d D U P E 1
H68A H 0.542051 0.698120 0.264016 0.122 Uiso 0.763(4) 1 calc R . P E 1
H68B H 0.546966 0.791463 0.271044 0.122 Uiso 0.763(4) 1 calc R . P E 1
H68C H 0.578034 0.745920 0.258712 0.122 Uiso 0.763(4) 1 calc R . P E 1
C6 C 0.3064(2) 0.3454(4) 0.43884(16) 0.0875(17) Uani 0.670(6) 1 d D U P F 1
H6A H 0.329725 0.329572 0.433509 0.131 Uiso 0.670(6) 1 calc R . P F 1
H6B H 0.314100 0.389446 0.454112 0.131 Uiso 0.670(6) 1 calc R . P F 1
H6C H 0.297405 0.300292 0.448289 0.131 Uiso 0.670(6) 1 calc R . P F 1
C81 C 0.6053(3) 0.5551(4) 0.4328(3) 0.0800(18) Uani 0.370(5) 1 d D U P H 1
H81A H 0.613397 0.548309 0.414364 0.120 Uiso 0.370(5) 1 calc R . P H 1
H81B H 0.627619 0.539117 0.452232 0.120 Uiso 0.370(5) 1 calc R . P H 1
H81C H 0.581594 0.522024 0.430133 0.120 Uiso 0.370(5) 1 calc R . P H 1
C16 C 0.2023(2) 0.6709(4) 0.29804(16) 0.106(2) Uani 0.715(6) 1 d D U P G 1
H16A H 0.181532 0.683580 0.277326 0.159 Uiso 0.715(6) 1 calc R . P G 1
H16B H 0.189530 0.648998 0.312189 0.159 Uiso 0.715(6) 1 calc R . P G 1
H16C H 0.217195 0.719282 0.307522 0.159 Uiso 0.715(6) 1 calc R . P G 1
C12 C 0.2091(2) 0.5299(4) 0.27977(17) 0.107(2) Uani 0.715(6) 1 d D U P G 1
H12A H 0.227948 0.490948 0.276908 0.161 Uiso 0.715(6) 1 calc R . P G 1
H12B H 0.197199 0.508831 0.294676 0.161 Uiso 0.715(6) 1 calc R . P G 1
H12C H 0.187554 0.540608 0.259181 0.161 Uiso 0.715(6) 1 calc R . P G 1
C79 C 0.6319(2) 0.6961(6) 0.4391(3) 0.0784(18) Uani 0.370(5) 1 d D U P H 1
H79A H 0.639746 0.688484 0.420550 0.118 Uiso 0.370(5) 1 calc R . P H 1
H79B H 0.624983 0.752024 0.440402 0.118 Uiso 0.370(5) 1 calc R . P H 1
H79C H 0.654440 0.681193 0.458509 0.118 Uiso 0.370(5) 1 calc R . P H 1
S1 S 0.37305(8) 0.75751(14) 0.33743(5) 0.1011(9) Uani 0.842(6) 1 d D U . . .
O1 O 0.3391(3) 0.8069(6) 0.3255(2) 0.1031(18) Uani 0.421(6) 1 d D U P I 1
O2 O 0.3897(3) 0.7285(8) 0.3158(2) 0.1054(17) Uani 0.421(6) 1 d D U P I 1
O3 O 0.3329(2) 0.7363(10) 0.3199(3) 0.1056(19) Uani 0.299(6) 1 d D U P I 2
O4 O 0.3944(4) 0.7853(11) 0.3189(3) 0.1035(18) Uani 0.299(6) 1 d D U P I 2
O6 O 0.4033(7) 0.7298(18) 0.3652(5) 0.102(3) Uani 0.124(5) 1 d D U P I 3
O5 O 0.3696(12) 0.8243(12) 0.3181(6) 0.1040(17) Uani 0.124(5) 1 d D U P I 3
C11 C 0.1912(3) 0.5720(10) 0.2919(4) 0.107(2) Uani 0.285(6) 1 d D U P G 2
H11A H 0.186654 0.584465 0.311567 0.160 Uiso 0.285(6) 1 calc R . P G 2
H11B H 0.169145 0.594375 0.273628 0.160 Uiso 0.285(6) 1 calc R . P G 2
H11C H 0.191948 0.514307 0.289441 0.160 Uiso 0.285(6) 1 calc R . P G 2
C13 C 0.2398(5) 0.5893(10) 0.2622(2) 0.103(2) Uani 0.285(6) 1 d D U P G 2
H13A H 0.265559 0.612533 0.263380 0.155 Uiso 0.285(6) 1 calc R . P G 2
H13B H 0.240630 0.531624 0.259711 0.155 Uiso 0.285(6) 1 calc R . P G 2
H13C H 0.217827 0.611692 0.243898 0.155 Uiso 0.285(6) 1 calc R . P G 2
C15 C 0.2314(5) 0.7005(4) 0.2978(4) 0.103(2) Uani 0.285(6) 1 d D U P G 2
H15A H 0.226631 0.712391 0.317462 0.154 Uiso 0.285(6) 1 calc R . P G 2
H15B H 0.257395 0.723155 0.299176 0.154 Uiso 0.285(6) 1 calc R . P G 2
H15C H 0.209687 0.723723 0.279590 0.154 Uiso 0.285(6) 1 calc R . P G 2
C5 C 0.2827(4) 0.3774(7) 0.44469(14) 0.0850(18) Uani 0.330(6) 1 d D U P F 2
H5A H 0.274354 0.429103 0.450216 0.127 Uiso 0.330(6) 1 calc R . P F 2
H5B H 0.268766 0.335039 0.451583 0.127 Uiso 0.330(6) 1 calc R . P F 2
H5C H 0.311949 0.371207 0.455403 0.127 Uiso 0.330(6) 1 calc R . P F 2
C7 C 0.2844(4) 0.2907(4) 0.3990(3) 0.0814(19) Uani 0.330(6) 1 d D U P F 2
H7A H 0.277240 0.288078 0.375823 0.122 Uiso 0.330(6) 1 calc R . P F 2
H7B H 0.313725 0.284363 0.409590 0.122 Uiso 0.330(6) 1 calc R . P F 2
H7C H 0.270543 0.248195 0.405770 0.122 Uiso 0.330(6) 1 calc R . P F 2
C3 C 0.22510(17) 0.3836(7) 0.3909(3) 0.0837(18) Uani 0.330(6) 1 d D U P F 2
H3A H 0.217075 0.435276 0.396721 0.126 Uiso 0.330(6) 1 calc R . P F 2
H3B H 0.218195 0.381440 0.367778 0.126 Uiso 0.330(6) 1 calc R . P F 2
H3C H 0.210798 0.341276 0.397390 0.126 Uiso 0.330(6) 1 calc R . P F 2
C69 C 0.5808(5) 0.6676(7) 0.2782(2) 0.0745(18) Uani 0.237(4) 1 d D U P E 2
H69A H 0.600873 0.676633 0.268329 0.112 Uiso 0.237(4) 1 calc R . P E 2
H69B H 0.582648 0.612465 0.285625 0.112 Uiso 0.237(4) 1 calc R . P E 2
H69C H 0.553680 0.677587 0.262576 0.112 Uiso 0.237(4) 1 calc R . P E 2
C72 C 0.6298(3) 0.7023(9) 0.3333(3) 0.0760(18) Uani 0.237(4) 1 d D U P E 2
H72A H 0.635055 0.738395 0.351415 0.114 Uiso 0.237(4) 1 calc R . P E 2
H72B H 0.628577 0.647562 0.340252 0.114 Uiso 0.237(4) 1 calc R . P E 2
H72C H 0.651666 0.706995 0.324952 0.114 Uiso 0.237(4) 1 calc R . P E 2
C74 C 0.5912(5) 0.8108(4) 0.2960(4) 0.0735(17) Uani 0.237(4) 1 d D U P E 2
H74A H 0.596442 0.846647 0.314206 0.110 Uiso 0.237(4) 1 calc R . P E 2
H74B H 0.612931 0.815603 0.287623 0.110 Uiso 0.237(4) 1 calc R . P E 2
H74C H 0.565340 0.824879 0.279307 0.110 Uiso 0.237(4) 1 calc R . P E 2
C82 C 0.5777(2) 0.5849(4) 0.45402(16) 0.0797(16) Uani 0.630(5) 1 d D U P H 2
H82A H 0.557000 0.611756 0.459994 0.120 Uiso 0.630(5) 1 calc R . P H 2
H82B H 0.565651 0.539120 0.440468 0.120 Uiso 0.630(5) 1 calc R . P H 2
H82C H 0.599615 0.566865 0.473297 0.120 Uiso 0.630(5) 1 calc R . P H 2
C78 C 0.6132(2) 0.7166(4) 0.45681(15) 0.0823(16) Uani 0.630(5) 1 d D U P H 2
H78A H 0.592290 0.742581 0.462804 0.123 Uiso 0.630(5) 1 calc R . P H 2
H78B H 0.635336 0.699283 0.476085 0.123 Uiso 0.630(5) 1 calc R . P H 2
H78C H 0.623531 0.754086 0.444995 0.123 Uiso 0.630(5) 1 calc R . P H 2
C80 C 0.62748(19) 0.6019(4) 0.42594(17) 0.0794(16) Uani 0.630(5) 1 d D U P H 2
H80A H 0.638072 0.639421 0.414270 0.119 Uiso 0.630(5) 1 calc R . P H 2
H80B H 0.649524 0.583920 0.445145 0.119 Uiso 0.630(5) 1 calc R . P H 2
H80C H 0.615559 0.556174 0.412315 0.119 Uiso 0.630(5) 1 calc R . P H 2
C54 C 0.5914(4) 1.0712(8) 0.4274(2) 0.071(2) Uani 0.413(13) 1 d D U P C 2
H54A H 0.565161 1.095957 0.423868 0.106 Uiso 0.413(13) 1 calc R . P C 2
H54B H 0.598241 1.034734 0.445542 0.106 Uiso 0.413(13) 1 calc R . P C 2
H54C H 0.612204 1.112364 0.431808 0.106 Uiso 0.413(13) 1 calc R . P C 2
C56 C 0.5758(4) 1.0795(7) 0.3671(2) 0.071(2) Uani 0.413(13) 1 d D U P C 2
H56A H 0.549796 1.104158 0.364521 0.106 Uiso 0.413(13) 1 calc R . P C 2
H56B H 0.596210 1.120978 0.370052 0.106 Uiso 0.413(13) 1 calc R . P C 2
H56C H 0.573051 1.048292 0.348084 0.106 Uiso 0.413(13) 1 calc R . P C 2
C52 C 0.6305(2) 0.9838(7) 0.4018(3) 0.0662(19) Uani 0.413(13) 1 d D U P C 2
H52A H 0.651356 1.024640 0.405547 0.099 Uiso 0.413(13) 1 calc R . P C 2
H52B H 0.637846 0.947905 0.420129 0.099 Uiso 0.413(13) 1 calc R . P C 2
H52C H 0.628258 0.953423 0.382614 0.099 Uiso 0.413(13) 1 calc R . P C 2
C86 C 0.50936(16) 0.2891(3) 0.31751(16) 0.0669(15) Uani 0.754(10) 1 d D U P B 2
H86A H 0.487666 0.276078 0.325273 0.100 Uiso 0.754(10) 1 calc R . P B 2
H86B H 0.497622 0.302866 0.294839 0.100 Uiso 0.754(10) 1 calc R . P B 2
H86C H 0.527286 0.243197 0.320389 0.100 Uiso 0.754(10) 1 calc R . P B 2
C88 C 0.55173(17) 0.3399(4) 0.37303(10) 0.0536(13) Uani 0.754(10) 1 d D U P B 2
H88A H 0.529572 0.325995 0.380151 0.080 Uiso 0.754(10) 1 calc R . P B 2
H88B H 0.570145 0.294549 0.376437 0.080 Uiso 0.754(10) 1 calc R . P B 2
H88C H 0.566499 0.385583 0.385233 0.080 Uiso 0.754(10) 1 calc R . P B 2
C90 C 0.56893(15) 0.3836(4) 0.32490(15) 0.0536(13) Uani 0.754(10) 1 d D U P B 2
H90A H 0.586002 0.336920 0.326347 0.080 Uiso 0.754(10) 1 calc R . P B 2
H90B H 0.557392 0.401502 0.302708 0.080 Uiso 0.754(10) 1 calc R . P B 2
H90C H 0.585262 0.426259 0.338237 0.080 Uiso 0.754(10) 1 calc R . P B 2
C44 C 0.4043(6) 1.1867(9) 0.35690(9) 0.059(2) Uani 0.224(8) 1 d D U P A 2
H44A H 0.423655 1.159611 0.349505 0.088 Uiso 0.224(8) 1 calc R . P A 2
H44B H 0.378195 1.159093 0.348595 0.088 Uiso 0.224(8) 1 calc R . P A 2
H44C H 0.400803 1.241652 0.349259 0.088 Uiso 0.224(8) 1 calc R . P A 2
C40 C 0.4620(2) 1.2284(8) 0.4072(4) 0.051(2) Uani 0.224(8) 1 d D U P A 2
H40A H 0.469966 1.236053 0.430226 0.077 Uiso 0.224(8) 1 calc GR . P A 2
H40B H 0.460110 1.280116 0.396761 0.077 Uiso 0.224(8) 1 calc GR . P A 2
H40C H 0.482323 1.195693 0.402918 0.077 Uiso 0.224(8) 1 calc GR . P A 2
C42 C 0.3899(4) 1.2287(8) 0.4060(4) 0.0556(17) Uani 0.224(8) 1 d D U P A 2
H42A H 0.388231 1.284998 0.400106 0.083 Uiso 0.224(8) 1 calc R . P A 2
H42B H 0.363173 1.204213 0.396299 0.083 Uiso 0.224(8) 1 calc R . P A 2
H42C H 0.399069 1.223942 0.429254 0.083 Uiso 0.224(8) 1 calc R . P A 2
C63 C 0.3951(2) 0.9808(12) 0.2766(4) 0.0743(19) Uani 0.194(6) 1 d D U P D 2
H63A H 0.390935 1.013419 0.293195 0.111 Uiso 0.194(6) 1 calc R . P D 2
H63B H 0.385879 1.009953 0.256435 0.111 Uiso 0.194(6) 1 calc R . P D 2
H63C H 0.379710 0.931316 0.274091 0.111 Uiso 0.194(6) 1 calc R . P D 2
C65 C 0.4477(6) 0.9095(10) 0.2604(3) 0.0754(18) Uani 0.194(6) 1 d D U P D 2
H65A H 0.476501 0.897275 0.266728 0.113 Uiso 0.194(6) 1 calc R . P D 2
H65B H 0.432320 0.859910 0.257820 0.113 Uiso 0.194(6) 1 calc R . P D 2
H65C H 0.438489 0.938547 0.240163 0.113 Uiso 0.194(6) 1 calc R . P D 2
C61 C 0.4653(5) 1.0396(7) 0.2908(4) 0.0718(18) Uani 0.194(6) 1 d D U P D 2
H61A H 0.460871 1.072149 0.307313 0.108 Uiso 0.194(6) 1 calc R . P D 2
H61B H 0.494104 1.027242 0.297243 0.108 Uiso 0.194(6) 1 calc R . P D 2
H61C H 0.456277 1.068938 0.270647 0.108 Uiso 0.194(6) 1 calc R . P D 2

loop_
_atom_site_aniso_label
_atom_site_aniso_U_11
_atom_site_aniso_U_22
_atom_site_aniso_U_33
_atom_site_aniso_U_23
_atom_site_aniso_U_13
_atom_site_aniso_U_12
Cr8 0.0209(3) 0.0177(2) 0.0227(2) -0.00179(17) 0.00846(19) -0.00054(17)
Cr1 0.0193(2) 0.0208(2) 0.0241(2) -0.00383(17) 0.00723(19) -0.00025(18)
Cr2 0.0224(3) 0.0204(2) 0.0252(2) -0.00153(18) 0.0101(2) 0.00133(18)
Cr4 0.0257(3) 0.0173(2) 0.0220(2) -0.00005(17) 0.00674(19) 0.00188(18)
Cr3 0.0241(3) 0.0191(2) 0.0252(2) -0.00018(18) 0.0086(2) 0.00246(18)
Cr5 0.0342(3) 0.0173(2) 0.0286(2) 0.00023(18) 0.0148(2) -0.00341(19)
Cr7 0.0228(3) 0.0216(2) 0.0348(3) -0.00459(19) 0.0111(2) -0.00316(19)
Cr6 0.0293(3) 0.0204(2) 0.0375(3) -0.0030(2) 0.0162(2) -0.0054(2)
F6 0.0242(9) 0.0218(8) 0.0274(9) -0.0010(7) 0.0077(7) -0.0024(7)
F4 0.0293(10) 0.0234(8) 0.0218(8) -0.0009(6) 0.0084(7) -0.0005(7)
F1 0.0208(9) 0.0222(8) 0.0257(8) -0.0042(6) 0.0072(7) 0.0014(7)
F5 0.0301(10) 0.0184(8) 0.0239(8) 0.0020(6) 0.0106(7) -0.0021(7)
F3 0.0240(9) 0.0183(8) 0.0272(8) 0.0020(6) 0.0087(7) 0.0018(6)
F7 0.0266(10) 0.0212(8) 0.0241(8) -0.0034(6) 0.0095(7) -0.0031(7)
F8 0.0240(9) 0.0191(8) 0.0262(8) 0.0013(6) 0.0087(7) 0.0022(6)
F2 0.0276(10) 0.0211(8) 0.0247(8) -0.0004(6) 0.0099(7) 0.0001(7)
O13 0.0367(13) 0.0279(11) 0.0233(10) 0.0010(8) 0.0105(9) 0.0093(9)
O14 0.0367(13) 0.0257(10) 0.0250(11) 0.0010(8) 0.0138(10) 0.0032(9)
O10 0.0208(12) 0.0330(11) 0.0310(11) -0.0061(9) 0.0043(9) 0.0039(9)
O38 0.0283(12) 0.0227(10) 0.0279(11) 0.0043(8) 0.0105(9) 0.0032(8)
O37 0.0244(12) 0.0242(10) 0.0276(11) 0.0053(8) 0.0060(9) 0.0050(8)
O35 0.0257(12) 0.0234(10) 0.0361(12) -0.0086(9) 0.0131(10) -0.0043(9)
O32 0.0286(13) 0.0245(10) 0.0434(13) -0.0072(9) 0.0163(10) 0.0003(9)
O18 0.0310(13) 0.0258(11) 0.0300(11) 0.0079(9) 0.0042(10) 0.0046(9)
O34 0.0302(13) 0.0362(12) 0.0229(10) -0.0008(9) 0.0088(9) -0.0080(10)
O7 0.0344(14) 0.0283(11) 0.0465(14) -0.0109(10) 0.0220(11) -0.0095(10)
O33 0.0399(14) 0.0381(12) 0.0278(11) -0.0076(9) 0.0178(10) -0.0139(10)
O36 0.0286(13) 0.0304(11) 0.0374(12) -0.0119(9) 0.0151(10) -0.0062(9)
O15 0.0334(13) 0.0258(11) 0.0414(13) -0.0075(9) 0.0167(11) 0.0018(9)
O21 0.0290(13) 0.0329(11) 0.0229(10) 0.0018(9) 0.0059(9) 0.0012(9)
O17 0.0305(13) 0.0269(11) 0.0302(11) 0.0056(9) 0.0018(10) 0.0015(9)
O12 0.0243(12) 0.0276(11) 0.0451(13) -0.0009(9) 0.0137(10) 0.0037(9)
O8 0.0415(14) 0.0250(11) 0.0417(13) 0.0018(9) 0.0252(11) 0.0006(10)
O16 0.0383(14) 0.0283(11) 0.0333(12) -0.0084(9) 0.0157(11) 0.0003(10)
O9 0.0265(13) 0.0465(13) 0.0272(11) -0.0072(10) 0.0025(9) 0.0090(10)
O19 0.0390(14) 0.0176(10) 0.0379(12) -0.0011(9) 0.0136(11) 0.0004(9)
O22 0.0289(13) 0.0395(12) 0.0272(11) -0.0076(9) 0.0086(10) -0.0071(10)
O30 0.0365(15) 0.0250(11) 0.0475(14) 0.0054(10) -0.0060(11) -0.0047(10)
O11 0.0322(13) 0.0262(11) 0.0413(13) -0.0026(9) 0.0219(11) 0.0010(9)
O25 0.0554(17) 0.0412(13) 0.0328(12) 0.0154(10) 0.0235(12) 0.0170(12)
O26 0.0713(19) 0.0284(12) 0.0356(13) 0.0092(10) 0.0309(13) 0.0066(12)
O28 0.0387(15) 0.0335(12) 0.0693(17) -0.0158(12) 0.0338(14) -0.0113(11)
O20 0.0621(18) 0.0192(11) 0.0623(17) 0.0006(10) 0.0399(15) -0.0034(11)
O31 0.0304(14) 0.0274(12) 0.0819(19) -0.0125(12) 0.0262(14) -0.0017(10)
O29 0.0364(15) 0.0318(12) 0.0427(14) -0.0086(10) -0.0055(11) 0.0036(10)
O23 0.0487(17) 0.0262(11) 0.0671(17) -0.0103(11) 0.0345(14) -0.0154(11)
O24 0.0378(16) 0.0340(13) 0.098(2) -0.0210(14) 0.0339(16) -0.0157(11)
O27 0.0576(18) 0.0328(13) 0.085(2) -0.0121(13) 0.0526(17) -0.0123(12)
C22 0.0278(17) 0.0304(15) 0.0246(15) -0.0005(12) 0.0134(13) 0.0011(13)
C96 0.0252(16) 0.0183(13) 0.0211(13) 0.0015(10) 0.0044(12) 0.0012(11)
C101 0.0322(18) 0.0132(12) 0.0231(14) 0.0022(10) 0.0068(13) 0.0029(11)
C91 0.0338(19) 0.0253(14) 0.0250(15) -0.0029(12) 0.0127(14) 0.0013(13)
C45 0.0334(19) 0.0172(13) 0.0241(15) -0.0054(11) 0.0044(13) -0.0039(12)
C75 0.0243(17) 0.0392(18) 0.0265(15) 0.0039(13) 0.0072(13) -0.0012(14)
C32 0.0328(19) 0.0255(15) 0.0249(15) 0.0024(12) 0.0061(13) 0.0067(13)
C58 0.037(2) 0.0321(17) 0.0254(15) 0.0040(12) 0.0105(14) -0.0087(14)
C27 0.0341(19) 0.0252(15) 0.0291(16) 0.0000(12) 0.0129(14) 0.0076(13)
C83 0.0247(17) 0.0274(15) 0.0339(17) -0.0039(12) 0.0099(14) 0.0018(13)
C66 0.0279(18) 0.0356(17) 0.0341(17) 0.0005(13) 0.0137(14) -0.0016(14)
C9 0.0285(19) 0.0420(19) 0.0318(17) -0.0075(14) -0.0020(14) 0.0084(15)
C1 0.0312(19) 0.0242(15) 0.0444(19) -0.0022(13) 0.0163(15) -0.0012(13)
C17 0.0253(17) 0.0337(16) 0.0316(16) -0.0019(13) 0.0132(14) 0.0038(13)
C97 0.0334(19) 0.0311(16) 0.0213(14) -0.0057(12) 0.0034(13) -0.0036(13)
C37 0.043(2) 0.0174(14) 0.0296(16) -0.0003(12) 0.0084(15) -0.0009(13)
C102 0.044(2) 0.0270(16) 0.0246(16) -0.0015(12) 0.0000(14) 0.0022(14)
C50 0.038(2) 0.0272(16) 0.0297(16) -0.0030(12) 0.0115(15) -0.0102(14)
C23 0.049(2) 0.0409(19) 0.0226(16) 0.0013(13) 0.0117(15) 0.0121(16)
C38 0.070(2) 0.0173(12) 0.0482(17) 0.0074(12) 0.0162(16) 0.0037(13)
C46 0.040(2) 0.0399(19) 0.0310(18) 0.0036(14) -0.0020(15) 0.0046(16)
C33 0.042(2) 0.0404(19) 0.0295(17) 0.0114(14) -0.0010(15) 0.0065(16)
C18 0.035(2) 0.041(2) 0.073(3) 0.0013(18) 0.030(2) 0.0032(16)
C105 0.064(3) 0.0326(19) 0.041(2) -0.0103(15) 0.0010(19) -0.0055(18)
C98 0.041(2) 0.0385(19) 0.040(2) -0.0116(15) 0.0046(16) -0.0142(16)
C76 0.040(2) 0.089(3) 0.0440(18) 0.0168(17) -0.0041(15) 0.0064(18)
C67 0.065(2) 0.083(2) 0.079(2) -0.0061(19) 0.0577(19) -0.0120(19)
C84 0.0466(18) 0.0340(15) 0.079(2) -0.0035(14) 0.0308(17) 0.0115(14)
C28 0.047(2) 0.041(2) 0.055(2) -0.0216(17) 0.026(2) 0.0008(17)
C92 0.049(2) 0.054(2) 0.0248(17) 0.0073(15) 0.0095(16) -0.0030(18)
C103 0.100(4) 0.062(3) 0.0233(18) -0.0025(17) 0.018(2) -0.021(3)
C59 0.070(2) 0.092(2) 0.0303(15) 0.0252(16) 0.0151(16) -0.0006(19)
C2 0.095(3) 0.0399(17) 0.116(3) 0.0056(18) 0.078(3) -0.0117(18)
C48 0.068(3) 0.074(3) 0.0270(19) 0.0137(19) 0.0048(19) 0.009(2)
C34 0.077(3) 0.065(3) 0.032(2) 0.0153(19) 0.005(2) -0.011(2)
C51 0.059(2) 0.0482(19) 0.089(3) -0.0215(17) 0.039(2) -0.0304(16)
C104 0.058(3) 0.065(3) 0.039(2) -0.0122(19) -0.0180(19) 0.018(2)
C99 0.061(3) 0.062(3) 0.055(2) -0.038(2) 0.025(2) -0.007(2)
C41 0.063(3) 0.0192(17) 0.048(2) 0.0063(17) 0.014(2) 0.0129(18)
C25 0.088(4) 0.063(3) 0.030(2) -0.0105(18) 0.006(2) 0.004(2)
C100 0.084(4) 0.050(2) 0.0301(19) 0.0077(17) -0.008(2) -0.016(2)
C19 0.027(2) 0.069(3) 0.099(4) 0.016(3) 0.010(2) 0.008(2)
C47 0.040(3) 0.093(4) 0.055(3) 0.011(2) -0.005(2) 0.012(2)
C21 0.042(3) 0.056(3) 0.127(5) 0.012(3) 0.047(3) -0.002(2)
C49 0.093(4) 0.038(2) 0.064(3) 0.011(2) 0.006(3) 0.020(2)
C87 0.050(3) 0.033(3) 0.084(3) 0.009(3) 0.027(3) 0.013(3)
C89 0.051(3) 0.042(3) 0.073(4) -0.004(3) 0.038(3) 0.018(3)
C36 0.062(3) 0.096(4) 0.055(3) 0.039(3) -0.027(2) -0.026(3)
C24 0.123(5) 0.092(4) 0.045(3) 0.009(2) 0.044(3) -0.022(3)
C95 0.106(5) 0.095(4) 0.041(2) 0.024(2) 0.020(3) -0.031(3)
C26 0.094(4) 0.132(5) 0.036(2) -0.002(3) -0.002(2) 0.071(4)
C20 0.083(4) 0.091(4) 0.123(5) -0.024(3) 0.081(4) 0.002(3)
C39 0.081(3) 0.0226(18) 0.061(3) 0.009(2) 0.032(2) -0.0019(18)
C10 0.072(3) 0.149(4) 0.044(2) -0.015(2) -0.0117(19) 0.059(3)
C29 0.093(4) 0.081(4) 0.139(5) -0.076(4) 0.077(4) -0.033(3)
C94 0.160(6) 0.078(3) 0.034(2) -0.014(2) 0.030(3) -0.035(4)
C30 0.103(5) 0.097(4) 0.063(3) -0.027(3) 0.053(3) -0.008(3)
C93 0.070(4) 0.135(5) 0.057(3) 0.040(3) 0.003(3) 0.039(4)
C35 0.107(5) 0.086(4) 0.064(3) 0.022(3) 0.010(3) 0.067(3)
C53 0.053(3) 0.065(3) 0.091(4) -0.024(3) 0.039(3) -0.028(2)
C85 0.058(3) 0.032(3) 0.091(4) -0.010(3) 0.025(3) 0.013(3)
C60 0.075(3) 0.103(3) 0.038(2) 0.033(2) 0.018(2) -0.005(2)
C62 0.078(3) 0.097(3) 0.041(2) 0.026(2) 0.006(2) 0.012(2)
C43 0.085(3) 0.0301(18) 0.058(2) 0.0090(18) 0.000(2) 0.008(2)
C73 0.068(3) 0.086(3) 0.092(3) -0.013(2) 0.057(2) -0.020(2)
C31 0.095(5) 0.103(4) 0.101(4) -0.034(3) 0.028(4) 0.058(4)
C55 0.069(3) 0.045(3) 0.098(4) -0.027(3) 0.032(3) -0.032(3)
C64 0.082(3) 0.103(3) 0.036(2) 0.011(2) 0.005(2) -0.007(2)
C70 0.067(3) 0.087(3) 0.091(3) -0.014(2) 0.056(2) -0.004(2)
C8 0.106(4) 0.045(2) 0.125(4) 0.003(2) 0.070(3) -0.021(2)
C14 0.083(3) 0.154(4) 0.047(3) 0.000(3) -0.015(2) 0.050(3)
C57 0.075(3) 0.058(3) 0.095(3) -0.009(3) 0.046(3) -0.034(3)
C4 0.100(3) 0.051(2) 0.126(4) 0.007(3) 0.080(3) -0.013(2)
C77 0.056(3) 0.105(3) 0.049(3) 0.018(3) -0.009(3) 0.008(3)
C68 0.080(3) 0.104(3) 0.081(3) 0.002(3) 0.054(2) -0.013(3)
C6 0.110(4) 0.052(2) 0.121(4) 0.022(2) 0.067(3) -0.011(3)
C81 0.053(3) 0.102(3) 0.058(3) 0.017(3) -0.012(3) 0.013(3)
C16 0.073(3) 0.154(4) 0.056(3) -0.014(3) -0.017(2) 0.067(3)
C12 0.075(3) 0.156(4) 0.056(3) -0.017(3) -0.017(2) 0.046(3)
C79 0.048(3) 0.103(3) 0.058(3) 0.016(3) -0.011(3) 0.005(3)
S1 0.1133(19) 0.1135(17) 0.0719(13) -0.0045(10) 0.0282(11) -0.0038(12)
O1 0.111(3) 0.115(3) 0.081(3) -0.008(3) 0.031(3) 0.007(3)
O2 0.110(3) 0.117(3) 0.085(3) -0.008(3) 0.030(3) 0.002(3)
O3 0.114(3) 0.118(3) 0.080(3) -0.005(3) 0.029(3) -0.003(3)
O4 0.110(3) 0.115(3) 0.082(3) -0.007(3) 0.031(3) -0.002(3)
O6 0.113(4) 0.112(4) 0.075(4) -0.006(4) 0.028(4) -0.004(4)
O5 0.112(3) 0.115(3) 0.081(2) -0.006(2) 0.030(2) 0.000(3)
C11 0.074(3) 0.155(4) 0.057(3) -0.014(3) -0.016(3) 0.054(3)
C13 0.080(3) 0.154(5) 0.046(3) -0.012(3) -0.013(3) 0.053(3)
C15 0.076(3) 0.151(4) 0.050(3) -0.008(3) -0.015(3) 0.059(3)
C5 0.107(4) 0.052(3) 0.121(4) 0.014(3) 0.072(3) -0.015(3)
C7 0.105(4) 0.043(3) 0.122(4) 0.011(3) 0.071(3) -0.012(3)
C3 0.102(4) 0.050(3) 0.126(4) 0.007(3) 0.073(4) -0.017(3)
C69 0.072(3) 0.091(3) 0.084(3) -0.008(3) 0.056(3) -0.011(3)
C72 0.069(3) 0.090(3) 0.091(3) -0.010(3) 0.054(3) -0.011(3)
C74 0.072(3) 0.090(3) 0.084(3) -0.004(3) 0.058(3) -0.016(3)
C82 0.058(3) 0.106(3) 0.051(3) 0.028(2) -0.008(2) 0.004(3)
C78 0.057(3) 0.101(3) 0.055(3) 0.007(3) -0.019(2) 0.006(3)
C80 0.049(3) 0.108(3) 0.059(3) 0.011(3) -0.007(2) 0.016(3)
C54 0.067(3) 0.047(3) 0.097(4) -0.026(3) 0.029(3) -0.031(3)
C56 0.071(3) 0.055(3) 0.097(4) -0.007(3) 0.044(3) -0.031(3)
C52 0.054(3) 0.062(3) 0.094(4) -0.020(3) 0.040(3) -0.030(3)
C86 0.064(3) 0.033(2) 0.096(3) -0.013(2) 0.021(3) 0.013(2)
C88 0.050(3) 0.031(2) 0.081(3) 0.015(2) 0.025(2) 0.015(2)
C90 0.055(2) 0.047(2) 0.074(3) -0.001(2) 0.042(2) 0.021(2)
C44 0.078(4) 0.025(3) 0.057(3) 0.008(3) 0.005(3) 0.007(3)
C40 0.077(3) 0.021(3) 0.054(3) 0.009(3) 0.022(3) 0.000(3)
C42 0.074(3) 0.025(2) 0.056(3) 0.009(2) 0.010(3) 0.008(3)
C63 0.077(3) 0.098(3) 0.037(3) 0.021(3) 0.007(3) 0.001(3)
C65 0.079(3) 0.102(3) 0.037(3) 0.022(3) 0.011(3) -0.003(3)
C61 0.075(3) 0.098(3) 0.036(3) 0.030(3) 0.013(3) 0.001(3)

loop_
_atom_type_symbol
_atom_type_description
_atom_type_scat_dispersion_real
_atom_type_scat_dispersion_imag
_atom_type_scat_source
C C 0.0033 0.0016 'International Tables Vol C Tables 4.2.6.8 and 6.1.1.4'
H H 0.0000 0.0000 'International Tables Vol C Tables 4.2.6.8 and 6.1.1.4'
Cr Cr 0.3209 0.6236 'International Tables Vol C Tables 4.2.6.8 and 6.1.1.4'
F F 0.0171 0.0103 'International Tables Vol C Tables 4.2.6.8 and 6.1.1.4'
O O 0.0106 0.0060 'International Tables Vol C Tables 4.2.6.8 and 6.1.1.4'
S S 0.1246 0.1234 'International Tables Vol C Tables 4.2.6.8 and 6.1.1.4'

loop_
_geom_angle_atom_site_label_1
_geom_angle_atom_site_label_2
_geom_angle_atom_site_label_3
_geom_angle
F7 Cr8 F8 90.31(7)
F7 Cr8 O37 85.05(8)
F7 Cr8 O35 177.53(8)
F7 Cr8 O32 92.81(8)
F7 Cr8 O34 90.52(8)
F8 Cr8 O37 89.86(8)
F8 Cr8 O35 90.52(8)
F8 Cr8 O32 175.87(8)
F8 Cr8 O34 89.89(8)
O35 Cr8 O37 97.28(9)
O35 Cr8 O34 87.16(9)
O32 Cr8 O37 87.71(9)
O32 Cr8 O35 86.47(9)
O32 Cr8 O34 92.78(10)
O34 Cr8 O37 175.56(9)
F1 Cr1 F8 89.19(7)
F1 Cr1 O38 85.09(8)
F1 Cr1 O7 93.73(8)
F1 Cr1 O36 177.79(9)
F1 Cr1 O9 90.07(8)
F8 Cr1 O38 90.56(8)
F8 Cr1 O7 176.29(8)
F8 Cr1 O36 90.83(8)
F8 Cr1 O9 90.18(9)
O7 Cr1 O38 87.41(10)
O7 Cr1 O9 92.11(11)
O36 Cr1 O38 97.12(9)
O36 Cr1 O7 86.34(9)
O36 Cr1 O9 87.71(9)
O9 Cr1 O38 175.10(9)
F1 Cr2 F2 88.60(7)
F1 Cr2 O13 90.23(8)
F1 Cr2 O10 91.03(8)
F1 Cr2 O8 92.19(8)
F1 Cr2 O11 178.09(9)
F2 Cr2 O13 91.19(8)
F2 Cr2 O10 88.76(8)
F2 Cr2 O8 178.61(8)
F2 Cr2 O11 92.45(8)
O13 Cr2 O10 178.74(9)
O13 Cr2 O8 87.67(9)
O10 Cr2 O8 92.38(10)
O11 Cr2 O13 91.34(9)
O11 Cr2 O10 87.41(9)
O11 Cr2 O8 86.79(9)
F4 Cr4 O18 90.05(8)
F4 Cr4 O21 90.13(8)
F4 Cr4 O16 178.41(9)
F4 Cr4 O19 92.63(8)
F3 Cr4 F4 89.19(7)
F3 Cr4 O18 91.23(8)
F3 Cr4 O21 87.46(8)
F3 Cr4 O16 91.97(8)
F3 Cr4 O19 177.51(9)
O21 Cr4 O18 178.68(9)
O21 Cr4 O16 88.84(9)
O16 Cr4 O18 91.00(10)
O19 Cr4 O18 87.06(9)
O19 Cr4 O21 94.24(9)
O19 Cr4 O16 86.24(9)
F3 Cr3 F2 88.90(7)
F3 Cr3 O14 88.75(8)
F3 Cr3 O15 93.49(8)
F3 Cr3 O17 91.58(8)
F3 Cr3 O12 179.14(9)
F2 Cr3 O14 92.67(8)
F2 Cr3 O15 177.61(9)
F2 Cr3 O17 90.30(8)
F2 Cr3 O12 90.25(8)
O15 Cr3 O14 87.49(9)
O15 Cr3 O17 89.53(9)
O17 Cr3 O14 177.02(9)
O12 Cr3 O14 91.36(10)
O12 Cr3 O15 87.37(9)
O12 Cr3 O17 88.35(10)
F4 Cr5 F5 91.72(7)
F4 Cr5 O22 90.30(8)
F4 Cr5 O25 90.14(9)
F4 Cr5 O20 90.35(9)
F4 Cr5 O23 175.23(9)
F5 Cr5 O22 87.40(8)
F5 Cr5 O25 90.05(8)
F5 Cr5 O20 176.80(9)
F5 Cr5 O23 92.91(9)
O22 Cr5 O25 177.42(10)
O20 Cr5 O22 95.03(10)
O20 Cr5 O25 87.51(10)
O23 Cr5 O22 88.81(11)
O23 Cr5 O25 90.97(11)
O23 Cr5 O20 85.07(10)
F6 Cr7 O33 89.41(8)
F6 Cr7 O30 92.01(9)
F6 Cr7 O28 91.86(9)
F6 Cr7 O31 178.27(10)
F7 Cr7 F6 88.83(7)
F7 Cr7 O33 90.83(8)
F7 Cr7 O30 90.54(9)
F7 Cr7 O28 178.66(9)
F7 Cr7 O31 92.47(9)
O33 Cr7 O30 178.04(11)
O28 Cr7 O33 88.02(11)
O28 Cr7 O30 90.58(11)
O28 Cr7 O31 86.87(10)
O31 Cr7 O33 91.71(11)
O31 Cr7 O30 86.84(11)
F6 Cr6 F5 90.25(7)
F6 Cr6 O26 90.09(9)
F6 Cr6 O29 92.17(9)
F6 Cr6 O24 176.69(10)
F6 Cr6 O27 90.99(9)
F5 Cr6 O26 90.97(9)
F5 Cr6 O29 90.45(9)
F5 Cr6 O24 92.91(9)
F5 Cr6 O27 178.38(9)
O26 Cr6 O29 177.33(11)
O26 Cr6 O24 90.86(12)
O26 Cr6 O27 87.98(12)
O24 Cr6 O29 86.80(12)
O24 Cr6 O27 85.88(11)
O27 Cr6 O29 90.55(12)
Cr6 F6 Cr7 124.79(9)
Cr5 F4 Cr4 124.15(8)
Cr2 F1 Cr1 123.31(9)
Cr6 F5 Cr5 123.86(8)
Cr3 F3 Cr4 123.89(8)
Cr7 F7 Cr8 124.75(8)
Cr8 F8 Cr1 124.52(8)
Cr3 F2 Cr2 123.12(8)
C22 O13 Cr2 128.4(2)
C22 O14 Cr3 134.83(19)
C9 O10 Cr2 134.4(2)
C101 O38 Cr1 130.45(18)
C101 O37 Cr8 131.02(19)
C96 O35 Cr8 134.38(18)
C83 O32 Cr8 134.59(19)
C32 O18 Cr4 136.05(19)
C91 O34 Cr8 133.0(2)
C1 O7 Cr1 133.9(2)
C91 O33 Cr7 134.8(2)
C96 O36 Cr1 133.2(2)
C27 O15 Cr3 134.7(2)
C45 O21 Cr4 131.54(19)
C32 O17 Cr3 130.1(2)
C17 O12 Cr3 129.0(2)
C1 O8 Cr2 130.1(2)
C27 O16 Cr4 130.3(2)
C9 O9 Cr1 129.4(2)
C37 O19 Cr4 132.87(19)
C45 O22 Cr5 133.8(2)
C75 O30 Cr7 134.4(2)
C17 O11 Cr2 133.3(2)
C58 O25 Cr5 132.5(2)
C58 O26 Cr6 135.9(2)
C66 O28 Cr7 134.4(2)
C37 O20 Cr5 134.0(2)
C83 O31 Cr7 133.7(2)
C75 O29 Cr6 134.6(2)
C50 O23 Cr5 136.1(2)
C50 O24 Cr6 132.3(2)
C66 O27 Cr6 135.3(2)
O13 C22 C23 117.0(3)
O14 C22 O13 125.3(3)
O14 C22 C23 117.7(3)
O35 C96 O36 125.0(3)
O35 C96 C97 118.2(3)
O36 C96 C97 116.8(3)
O38 C101 C102 117.7(3)
O37 C101 O38 124.4(3)
O37 C101 C102 117.7(3)
O34 C91 C92 116.0(3)
O33 C91 O34 125.8(3)
O33 C91 C92 118.2(3)
O21 C45 O22 125.4(3)
O21 C45 C46 117.7(3)
O22 C45 C46 116.8(3)
O30 C75 O29 124.9(3)
O30 C75 C76 118.1(3)
O29 C75 C76 117.0(3)
O18 C32 C33 116.6(3)
O17 C32 O18 125.7(3)
O17 C32 C33 117.7(3)
O25 C58 O26 125.2(3)
O25 C58 C59 118.3(3)
O26 C58 C59 116.5(3)
O15 C27 C28 116.1(3)
O16 C27 O15 126.2(3)
O16 C27 C28 117.7(3)
O32 C83 O31 125.8(3)
O32 C83 C84 116.4(3)
O31 C83 C84 117.8(3)
O28 C66 C67 116.6(3)
O27 C66 O28 125.3(3)
O27 C66 C67 118.1(3)
O10 C9 C10 118.0(3)
O9 C9 O10 126.1(3)
O9 C9 C10 115.8(3)
O7 C1 C2 117.4(3)
O8 C1 O7 125.9(3)
O8 C1 C2 116.7(3)
O12 C17 O11 125.9(3)
O12 C17 C18 115.8(3)
O11 C17 C18 118.3(3)
C96 C97 C98 111.4(3)
C96 C97 C99 111.4(3)
C96 C97 C100 104.7(3)
C98 C97 C99 109.9(3)
C98 C97 C100 109.4(3)
C99 C97 C100 109.9(3)
O19 C37 C38 117.2(3)
O20 C37 O19 125.3(2)
O20 C37 C38 117.5(3)
C101 C102 C105 103.7(3)
C101 C102 C103 111.5(3)
C105 C102 C103 108.6(3)
C104 C102 C101 111.0(3)
C104 C102 C105 110.4(3)
C104 C102 C103 111.3(3)
O23 C50 C51 117.1(3)
O24 C50 O23 125.8(3)
O24 C50 C51 117.0(3)
C22 C23 C24 105.7(3)
C25 C23 C22 111.3(3)
C25 C23 C24 110.2(3)
C26 C23 C22 109.7(3)
C26 C23 C25 110.0(4)
C26 C23 C24 109.9(4)
C37 C38 C41 110.9(3)
C37 C38 C44 101.2(6)
C37 C38 C40 108.2(6)
C39 C38 C37 111.0(3)
C39 C38 C41 109.8(2)
C39 C38 C43 110.8(2)
C43 C38 C37 104.8(3)
C43 C38 C41 109.5(2)
C44 C38 C40 109.6(3)
C42 C38 C37 117.4(6)
C42 C38 C44 110.1(3)
C42 C38 C40 109.9(3)
C45 C46 C49 103.8(3)
C48 C46 C45 110.7(3)
C48 C46 C49 110.5(4)
C47 C46 C45 110.9(3)
C47 C46 C48 110.4(3)
C47 C46 C49 110.3(4)
C32 C33 C35 105.7(3)
C34 C33 C32 108.8(3)
C34 C33 C35 108.8(4)
C36 C33 C32 110.7(3)
C36 C33 C34 110.8(4)
C36 C33 C35 112.0(4)
C17 C18 C19 107.8(3)
C17 C18 C21 110.9(3)
C17 C18 C20 107.9(4)
C19 C18 C21 110.3(4)
C19 C18 C20 109.5(4)
C20 C18 C21 110.3(4)
C75 C76 C81 108.8(5)
C75 C76 C78 111.3(4)
C77 C76 C75 110.3(5)
C77 C76 C81 109.9(3)
C77 C76 C79 110.1(3)
C79 C76 C75 108.0(5)
C79 C76 C81 109.6(3)
C82 C76 C75 108.4(4)
C82 C76 C78 109.4(2)
C80 C76 C75 107.6(4)
C80 C76 C82 110.1(2)
C80 C76 C78 109.9(2)
C66 C67 C70 111.3(3)
C66 C67 C68 105.2(3)
C66 C67 C72 100.7(7)
C66 C67 C74 110.4(6)
C73 C67 C66 111.7(3)
C73 C67 C70 109.9(2)
C73 C67 C68 109.7(2)
C70 C67 C68 109.0(2)
C69 C67 C66 116.6(7)
C69 C67 C72 109.6(3)
C69 C67 C74 109.6(3)
C74 C67 C72 109.4(3)
C83 C84 C89 104.5(7)
C83 C84 C85 101.8(6)
C83 C84 C86 111.2(3)
C83 C84 C88 104.0(3)
C87 C84 C83 118.8(7)
C87 C84 C89 110.5(3)
C87 C84 C85 110.7(3)
C85 C84 C89 110.1(3)
C86 C84 C88 109.2(2)
C90 C84 C83 111.2(3)
C90 C84 C86 110.7(2)
C90 C84 C88 110.3(2)
C29 C28 C27 111.5(3)
C29 C28 C30 110.0(4)
C29 C28 C31 113.1(4)
C30 C28 C27 107.1(3)
C31 C28 C27 107.2(3)
C31 C28 C30 107.7(5)
C95 C92 C91 111.4(3)
C95 C92 C94 109.3(4)
C95 C92 C93 111.4(4)
C94 C92 C91 108.8(3)
C93 C92 C91 107.6(3)
C93 C92 C94 108.3(4)
C58 C59 C64 108.5(3)
C58 C59 C61 97.8(7)
C60 C59 C58 108.1(3)
C60 C59 C62 110.5(2)
C60 C59 C64 109.3(2)
C62 C59 C58 111.2(3)
C62 C59 C64 109.2(2)
C63 C59 C58 113.2(8)
C63 C59 C61 109.5(3)
C65 C59 C58 116.1(7)
C65 C59 C63 109.8(3)
C65 C59 C61 109.6(3)
C1 C2 C6 105.4(4)
C1 C2 C3 101.9(5)
C8 C2 C1 111.1(4)
C8 C2 C6 109.6(2)
C4 C2 C1 111.0(3)
C4 C2 C8 110.0(2)
C4 C2 C6 109.6(2)
C5 C2 C1 111.8(5)
C5 C2 C3 109.7(3)
C7 C2 C1 113.3(5)
C7 C2 C5 110.0(3)
C7 C2 C3 109.9(3)
C50 C51 C53 106.4(4)
C50 C51 C57 105.2(4)
C50 C51 C54 105.1(5)
C50 C51 C56 104.7(5)
C53 C51 C57 110.6(2)
C55 C51 C50 112.9(4)
C55 C51 C53 110.9(2)
C55 C51 C57 110.7(2)
C56 C51 C54 110.7(3)
C52 C51 C50 114.6(5)
C52 C51 C54 110.7(3)
C52 C51 C56 110.8(3)
C9 C10 C14 108.8(4)
C9 C10 C12 105.5(4)
C9 C10 C15 100.3(6)
C14 C10 C12 109.2(3)
C16 C10 C9 112.8(4)
C16 C10 C14 110.5(3)
C16 C10 C12 109.8(2)
C11 C10 C9 110.0(6)
C11 C10 C15 109.8(3)
C13 C10 C9 116.5(6)
C13 C10 C11 110.0(3)
C13 C10 C15 109.8(3)
O2 S1 O1 117.6(7)
O4 S1 O3 114.3(9)
O6 S1 O5 133.6(17)

loop_
_geom_bond_atom_site_label_1
_geom_bond_atom_site_label_2
_geom_bond_distance
Cr8 F7 1.9124(16)
Cr8 F8 1.9181(17)
Cr8 O37 1.962(2)
Cr8 O35 1.952(2)
Cr8 O32 1.942(2)
Cr8 O34 1.957(2)
Cr1 F1 1.9129(15)
Cr1 F8 1.9201(17)
Cr1 O38 1.955(2)
Cr1 O7 1.947(2)
Cr1 O36 1.944(2)
Cr1 O9 1.955(2)
Cr2 F1 1.8985(16)
Cr2 F2 1.9110(16)
Cr2 O13 1.952(2)
Cr2 O10 1.953(2)
Cr2 O8 1.953(2)
Cr2 O11 1.948(2)
Cr4 F4 1.9264(17)
Cr4 F3 1.9102(16)
Cr4 O18 1.962(2)
Cr4 O21 1.950(2)
Cr4 O16 1.959(2)
Cr4 O19 1.946(2)
Cr3 F3 1.9054(17)
Cr3 F2 1.9067(16)
Cr3 O14 1.965(2)
Cr3 O15 1.950(2)
Cr3 O17 1.952(2)
Cr3 O12 1.947(2)
Cr5 F4 1.9127(18)
Cr5 F5 1.9185(16)
Cr5 O22 1.943(2)
Cr5 O25 1.958(2)
Cr5 O20 1.943(2)
Cr5 O23 1.942(3)
Cr7 F6 1.9039(16)
Cr7 F7 1.9025(17)
Cr7 O33 1.956(2)
Cr7 O30 1.956(2)
Cr7 O28 1.948(2)
Cr7 O31 1.950(2)
Cr6 F6 1.9032(16)
Cr6 F5 1.9081(17)
Cr6 O26 1.948(2)
Cr6 O29 1.957(2)
Cr6 O24 1.948(2)
Cr6 O27 1.950(2)
O13 C22 1.264(3)
O14 C22 1.255(4)
O10 C9 1.257(4)
O38 C101 1.259(4)
O37 C101 1.252(4)
O35 C96 1.253(4)
O32 C83 1.250(4)
O18 C32 1.257(4)
O34 C91 1.260(4)
O7 C1 1.255(4)
O33 C91 1.255(4)
O36 C96 1.257(4)
O15 C27 1.256(4)
O21 C45 1.250(4)
O17 C32 1.256(4)
O12 C17 1.254(4)
O8 C1 1.253(4)
O16 C27 1.247(4)
O9 C9 1.251(4)
O19 C37 1.257(4)
O22 C45 1.265(4)
O30 C75 1.249(4)
O11 C17 1.262(4)
O25 C58 1.249(4)
O26 C58 1.251(4)
O28 C66 1.240(4)
O20 C37 1.246(4)
O31 C83 1.250(4)
O29 C75 1.250(4)
O23 C50 1.239(4)
O24 C50 1.234(4)
O27 C66 1.238(4)
C22 C23 1.523(4)
C96 C97 1.517(4)
C101 C102 1.529(4)
C91 C92 1.528(4)
C45 C46 1.522(4)
C75 C76 1.518(3)
C32 C33 1.533(4)
C58 C59 1.522(3)
C27 C28 1.536(4)
C83 C84 1.529(2)
C66 C67 1.514(3)
C9 C10 1.528(3)
C1 C2 1.522(3)
C17 C18 1.518(5)
C97 C98 1.523(5)
C97 C99 1.526(5)
C97 C100 1.530(5)
C37 C38 1.522(2)
C102 C105 1.535(5)
C102 C103 1.536(5)
C102 C104 1.519(5)
C50 C51 1.529(3)
C23 C25 1.516(5)
C23 C24 1.529(6)
C23 C26 1.507(6)
C38 C41 1.524(2)
C38 C39 1.519(2)
C38 C43 1.520(2)
C38 C44 1.522(3)
C38 C40 1.522(3)
C38 C42 1.520(3)
C46 C48 1.521(5)
C46 C47 1.514(6)
C46 C49 1.529(5)
C33 C34 1.518(6)
C33 C36 1.493(6)
C33 C35 1.535(6)
C18 C19 1.521(6)
C18 C21 1.531(5)
C18 C20 1.522(6)
C76 C77 1.516(3)
C76 C81 1.519(3)
C76 C79 1.517(3)
C76 C82 1.517(3)
C76 C78 1.519(3)
C76 C80 1.516(3)
C67 C73 1.512(3)
C67 C70 1.515(3)
C67 C68 1.516(3)
C67 C69 1.513(3)
C67 C72 1.514(3)
C67 C74 1.514(3)
C84 C87 1.528(3)
C84 C89 1.531(3)
C84 C85 1.530(3)
C84 C86 1.531(3)
C84 C88 1.534(3)
C84 C90 1.529(2)
C28 C29 1.491(6)
C28 C30 1.528(6)
C28 C31 1.510(7)
C92 C95 1.514(6)
C92 C94 1.523(6)
C92 C93 1.522(7)
C59 C60 1.520(3)
C59 C62 1.520(3)
C59 C64 1.524(3)
C59 C63 1.521(3)
C59 C65 1.521(3)
C59 C61 1.523(3)
C2 C8 1.522(3)
C2 C4 1.520(3)
C2 C6 1.523(3)
C2 C5 1.521(3)
C2 C7 1.521(3)
C2 C3 1.522(3)
C51 C53 1.529(3)
C51 C55 1.528(3)
C51 C57 1.530(3)
C51 C54 1.529(3)
C51 C56 1.529(3)
C51 C52 1.528(3)
C10 C14 1.529(3)
C10 C16 1.526(3)
C10 C12 1.531(3)
C10 C11 1.528(3)
C10 C13 1.528(3)
C10 C15 1.530(3)
S1 O1 1.372(5)
S1 O2 1.371(5)
S1 O3 1.373(6)
S1 O4 1.371(6)
S1 O6 1.371(6)
S1 O5 1.371(6)
